data_4129616
loop_
_publ_author_name
'Zhang, Long'
'Lin, Yue-Jian'
'Li, Zhen-Hua'
'Jin, Guo-Xin'

_publ_section_title
;
 Rational Design of Polynuclear Organometallic Assemblies from a Simple
 Heteromultifunctional Ligand.
;
_journal_issue 42
_journal_name_full 'Journal of the American Chemical Society'
_journal_page_first 13670
_journal_page_last 13678
_journal_paper_doi 10.1021/jacs.5b08826
_journal_volume 137
_journal_year 2015
_chemical_formula_sum 'C156 H192 F24 N16 O38 Rh8 S8'
_chemical_formula_weight 4435.02
_space_group_IT_number 14
_space_group_name_Hall '-P 2ybc'
_space_group_name_H-M_alt 'P 1 21/c 1'
_symmetry_cell_setting monoclinic
_symmetry_space_group_name_H-M 'P 1 21/c 1'
_atom_sites_solution_hydrogens geom
_atom_sites_solution_primary direct
_atom_sites_solution_secondary difmap
_audit_creation_method SHELXL-97
_cell_angle_alpha 90.00
_cell_angle_beta 95.648(2)
_cell_angle_gamma 90.00
_cell_formula_units_Z 4
_cell_length_a 43.670(4)
_cell_length_b 17.2609(17)
_cell_length_c 25.040(3)
_cell_measurement_reflns_used 9781
_cell_measurement_temperature 173(2)
_cell_measurement_theta_max 26.75
_cell_measurement_theta_min 2.26
_cell_volume 18783(3)
_computing_cell_refinement 'Bruker SAINT'
_computing_data_collection 'Bruker APEX2'
_computing_data_reduction 'Bruker SAINT'
_computing_molecular_graphics 'Bruker SHELXTL'
_computing_publication_material 'Bruker SHELXTL'
_computing_structure_refinement 'SHELXL-97 (Sheldrick, 1997)'
_computing_structure_solution 'SHELXS-97 (Sheldrick, 1990)'
_diffrn_ambient_temperature 173(2)
_diffrn_measured_fraction_theta_full 0.996
_diffrn_measured_fraction_theta_max 0.996
_diffrn_measurement_device_type 'Bruker APEX-II CCD'
_diffrn_measurement_method '\f and \w scans'
_diffrn_radiation_monochromator graphite
_diffrn_radiation_source 'fine-focus sealed tube'
_diffrn_radiation_type MoK\a
_diffrn_radiation_wavelength 0.71073
_diffrn_reflns_av_R_equivalents 0.0553
_diffrn_reflns_av_sigmaI/netI 0.0682
_diffrn_reflns_limit_h_max 48
_diffrn_reflns_limit_h_min -55
_diffrn_reflns_limit_k_max 21
_diffrn_reflns_limit_k_min -22
_diffrn_reflns_limit_l_max 31
_diffrn_reflns_limit_l_min -31
_diffrn_reflns_number 130429
_diffrn_reflns_theta_full 27.00
_diffrn_reflns_theta_max 27.00
_diffrn_reflns_theta_min 0.94
_diffrn_standards_decay_% 5.54
_exptl_absorpt_coefficient_mu 0.870
_exptl_absorpt_correction_T_max 0.9660
_exptl_absorpt_correction_T_min 0.6800
_exptl_absorpt_correction_type multi-scan
_exptl_absorpt_process_details sadabs
_exptl_crystal_colour 'dark green'
_exptl_crystal_density_diffrn 1.568
_exptl_crystal_density_method 'not measured'
_exptl_crystal_description sheet
_exptl_crystal_F_000 8992
_exptl_crystal_size_max 0.48
_exptl_crystal_size_mid 0.20
_exptl_crystal_size_min 0.04
_platon_squeeze_details
; 
 In asymmetric unit of this data, there were disordered 
 anions and solvents (two triflate anions, three methanol and 
 one diethyl ether molecules) which could not be restrained 
 properly. Therefore, SQUEEZE algorithm was used to omit 
 them. 
;
_refine_diff_density_max 3.072
_refine_diff_density_min -1.714
_refine_diff_density_rms 0.152
_refine_ls_extinction_method none
_refine_ls_goodness_of_fit_ref 1.054
_refine_ls_hydrogen_treatment constr
_refine_ls_matrix_type full
_refine_ls_number_parameters 2292
_refine_ls_number_reflns 40841
_refine_ls_number_restraints 431
_refine_ls_restrained_S_all 1.059
_refine_ls_R_factor_all 0.1068
_refine_ls_R_factor_gt 0.0730
_refine_ls_shift/su_max 0.002
_refine_ls_shift/su_mean 0.000
_refine_ls_structure_factor_coef Fsqd
_refine_ls_weighting_details 'calc w=1/[\s^2^(Fo^2^)+(0.1266P)^2^+33.7347P] where P=(Fo^2^+2Fc^2^)/3'
_refine_ls_weighting_scheme calc
_refine_ls_wR_factor_gt 0.2030
_refine_ls_wR_factor_ref 0.2211
_reflns_number_gt 27229
_reflns_number_total 40841
_reflns_threshold_expression >2sigma(I)
_cod_data_source_file ja5b08826_si_003.cif
_cod_data_source_block 4-D2
_cod_depositor_comments
;
The following automatic conversions were performed:

data item '_symmetry_cell_setting' value 'Monoclinic' was changed to
'monoclinic' in accordance with the
/home/saulius/struct/COD-crude-data/automatic-downloads/DataCite-retrospective/ACS/depositions/lib/dictionaries/cif_core.dic
dictionary named 'cif_core.dic' version 2.4.2 last updated on
2011-04-26.

Automatic conversion script
Id: cif_fix_values 6909 2019-04-08 15:41:33Z antanas 
;
_cod_original_sg_symbol_H-M P2(1)/c
_cod_database_code 4129616

loop_
_symmetry_equiv_pos_as_xyz
'x, y, z'
'-x, y+1/2, -z+1/2'
'-x, -y, -z'
'x, -y-1/2, z-1/2'

loop_
_atom_site_label
_atom_site_type_symbol
_atom_site_fract_x
_atom_site_fract_y
_atom_site_fract_z
_atom_site_U_iso_or_equiv
_atom_site_adp_type
_atom_site_occupancy
_atom_site_symmetry_multiplicity
_atom_site_calc_flag
_atom_site_refinement_flags
_atom_site_disorder_assembly
_atom_site_disorder_group
Rh1 Rh 0.139498(11) -0.27594(3) 0.50865(2) 0.02913(12) Uani 1 1 d . . .
Rh2 Rh 0.077933(10) -0.15236(3) 0.359058(19) 0.02309(11) Uani 1 1 d . . .
Rh3 Rh 0.122539(11) 0.18731(3) 0.49878(2) 0.02779(12) Uani 1 1 d . . .
Rh4 Rh 0.071019(12) 0.29231(3) 0.33135(3) 0.03895(15) Uani 1 1 d . A .
Rh5 Rh 0.336289(13) -0.18247(3) 0.09838(2) 0.03609(14) Uani 1 1 d . . .
Rh6 Rh 0.396179(12) -0.11083(3) 0.26701(2) 0.03237(13) Uani 1 1 d . B .
Rh7 Rh 0.357814(12) 0.26049(3) 0.16886(2) 0.03006(13) Uani 1 1 d . . .
Rh8 Rh 0.406513(13) 0.33255(4) 0.34638(2) 0.03640(14) Uani 1 1 d . . .
N1 N 0.09090(11) -0.0493(3) 0.3998(2) 0.0233(10) Uani 1 1 d . . .
N2 N 0.11213(11) 0.0774(3) 0.46056(19) 0.0228(10) Uani 1 1 d . A .
N3 N 0.10505(11) -0.1892(3) 0.4266(2) 0.0239(11) Uani 1 1 d . A .
N4 N 0.10136(11) 0.2182(3) 0.4246(2) 0.0233(10) Uani 1 1 d . A .
N5 N 0.38430(11) 0.0045(3) 0.2432(2) 0.0273(11) Uani 1 1 d . B .
N6 N 0.36498(11) 0.1459(3) 0.1973(2) 0.0274(11) Uani 1 1 d . . .
N7 N 0.37059(11) -0.1256(3) 0.1938(2) 0.0279(11) Uani 1 1 d . . .
N8 N 0.37841(12) 0.2757(3) 0.2456(2) 0.0283(11) Uani 1 1 d . B .
N9 N 0.17661(12) -0.2453(4) 0.4626(2) 0.0353(13) Uani 1 1 d . . .
N10 N 0.35421(12) -0.1171(3) 0.3018(2) 0.0321(12) Uani 1 1 d . . .
N11 N 0.11885(11) -0.1445(3) 0.3212(2) 0.0272(11) Uani 1 1 d . . .
N12 N 0.29916(13) -0.1824(4) 0.1482(3) 0.0385(14) Uani 1 1 d . B .
N13 N 0.16475(11) 0.1887(3) 0.4641(2) 0.0280(11) Uani 1 1 d . A .
N14 N 0.36201(13) 0.3096(4) 0.3703(2) 0.0412(15) Uani 1 1 d . . .
N15 N 0.11401(13) 0.2809(4) 0.2996(2) 0.0368(14) Uani 1 1 d . . .
N16 N 0.31495(12) 0.2672(3) 0.2007(2) 0.0329(13) Uani 1 1 d . . .
O1 O 0.13103(10) -0.1559(2) 0.50762(17) 0.0283(9) Uani 1 1 d . A .
O2 O 0.11114(10) -0.2658(2) 0.43665(18) 0.0295(10) Uani 1 1 d . . .
O3 O 0.07526(10) 0.1738(3) 0.34547(18) 0.0306(10) Uani 1 1 d . . .
O4 O 0.09651(10) 0.2936(2) 0.4073(2) 0.0352(11) Uani 1 1 d . . .
O5 O 0.34361(11) -0.0666(3) 0.12279(19) 0.0356(11) Uani 1 1 d . B .
O6 O 0.36444(11) -0.1963(3) 0.1702(2) 0.0359(11) Uani 1 1 d . B .
O7 O 0.40438(10) 0.2177(3) 0.31871(18) 0.0346(11) Uani 1 1 d . B .
O8 O 0.38328(11) 0.3465(3) 0.26950(19) 0.0356(11) Uani 1 1 d . . .
O9 O 0.2465(2) 0.5208(5) 0.5623(4) 0.112(3) Uani 1 1 d . . .
O10 O 0.2280(3) 0.4214(7) 0.6201(4) 0.142(4) Uani 1 1 d . . .
O11 O 0.2801(2) 0.4319(4) 0.6135(4) 0.114(4) Uani 1 1 d U . .
O12 O 0.0798(2) 0.0506(6) 0.2207(3) 0.103(3) Uani 1 1 d . . .
O13 O 0.0974(4) 0.0015(10) 0.1396(6) 0.205(7) Uani 1 1 d U . .
O14 O 0.0851(3) 0.1378(7) 0.1513(4) 0.139(5) Uani 1 1 d . . .
O15 O 0.1930(2) -0.0109(6) 0.5602(4) 0.125(4) Uani 1 1 d . . .
O16 O 0.2442(3) -0.0234(7) 0.5357(5) 0.154(5) Uani 1 1 d . . .
O17 O 0.2256(3) -0.1115(7) 0.6058(5) 0.152(5) Uani 1 1 d U . .
S1 S 0.25087(8) 0.44542(18) 0.58940(12) 0.0800(8) Uani 1 1 d . . .
S2 S 0.08035(8) 0.0593(2) 0.16466(12) 0.0871(9) Uani 1 1 d . . .
S3 S 0.22365(10) -0.0364(2) 0.57637(16) 0.1051(12) Uani 1 1 d . . .
F1 F 0.22047(18) 0.3859(5) 0.5059(4) 0.122(3) Uani 1 1 d . . .
F2 F 0.2686(2) 0.3928(7) 0.5022(4) 0.155(4) Uani 1 1 d . . .
F3 F 0.2504(2) 0.3076(5) 0.5538(4) 0.121(3) Uani 1 1 d . . .
F4 F 0.0328(2) -0.0309(5) 0.1462(3) 0.132(3) Uani 1 1 d . . .
F5 F 0.0210(2) 0.0859(7) 0.1575(6) 0.170(5) Uani 1 1 d . . .
F6 F 0.0377(3) 0.0475(7) 0.0850(3) 0.161(4) Uani 1 1 d . . .
F7 F 0.2365(2) 0.1038(6) 0.6042(5) 0.139(3) Uani 1 1 d . . .
F8 F 0.2209(4) 0.0328(13) 0.6654(5) 0.261(9) Uani 1 1 d . . .
F9 F 0.2658(3) 0.0151(10) 0.6465(7) 0.236(7) Uani 1 1 d . . .
C1 C 0.10809(12) -0.0591(3) 0.4475(2) 0.0217(12) Uani 1 1 d . A .
C2 C 0.11840(13) 0.0053(3) 0.4782(2) 0.0224(12) Uani 1 1 d . . .
H2 H 0.1300 -0.0022 0.5120 0.027 Uiso 1 1 calc R A .
C3 C 0.09612(13) 0.0868(3) 0.4127(2) 0.0211(11) Uani 1 1 d . . .
C4 C 0.08533(14) 0.0221(3) 0.3824(2) 0.0245(12) Uani 1 1 d . A .
H4 H 0.0738 0.0298 0.3486 0.029 Uiso 1 1 calc R . .
C5 C 0.11538(13) -0.1392(4) 0.4635(2) 0.0247(12) Uani 1 1 d . . .
C6 C 0.09027(14) 0.1637(3) 0.3922(3) 0.0242(12) Uani 1 1 d . A .
C7 C 0.36732(14) 0.0084(4) 0.1945(3) 0.0287(13) Uani 1 1 d . . .
C8 C 0.35762(14) 0.0782(4) 0.1723(3) 0.0285(13) Uani 1 1 d . B .
H8 H 0.3455 0.0788 0.1387 0.034 Uiso 1 1 calc R . .
C9 C 0.38170(14) 0.1417(4) 0.2453(3) 0.0311(14) Uani 1 1 d . B .
C10 C 0.39043(15) 0.0700(4) 0.2676(3) 0.0338(15) Uani 1 1 d . . .
H10 H 0.4014 0.0689 0.3023 0.041 Uiso 1 1 calc R B .
C11 C 0.35961(14) -0.0659(4) 0.1669(3) 0.0293(14) Uani 1 1 d . B .
C12 C 0.38953(15) 0.2152(4) 0.2727(3) 0.0320(14) Uani 1 1 d . . .
C13 C 0.19347(18) -0.1825(5) 0.4734(4) 0.0463(19) Uani 1 1 d . . .
H13 H 0.1879 -0.1477 0.5002 0.056 Uiso 1 1 calc R . .
C14 C 0.2186(2) -0.1662(5) 0.4471(4) 0.056(2) Uani 1 1 d . . .
H14 H 0.2298 -0.1197 0.4548 0.067 Uiso 1 1 calc R . .
C15 C 0.22799(18) -0.2179(5) 0.4088(3) 0.0458(19) Uani 1 1 d . . .
C16 C 0.21072(17) -0.2829(5) 0.3985(3) 0.0477(19) Uani 1 1 d . . .
H16 H 0.2166 -0.3201 0.3735 0.057 Uiso 1 1 calc R . .
C17 C 0.18457(18) -0.2947(5) 0.4244(3) 0.0453(18) Uani 1 1 d . . .
H17 H 0.1719 -0.3384 0.4152 0.054 Uiso 1 1 calc R . .
C18 C 0.25596(19) -0.2055(5) 0.3800(3) 0.049(2) Uani 1 1 d . . .
H18 H 0.2601 -0.2435 0.3543 0.059 Uiso 1 1 calc R . .
C19 C 0.27546(19) -0.1471(5) 0.3868(3) 0.049(2) Uani 1 1 d . . .
H19 H 0.2717 -0.1087 0.4125 0.059 Uiso 1 1 calc R . .
C20 C 0.33420(17) -0.1735(4) 0.2875(3) 0.0385(16) Uani 1 1 d . B .
H20 H 0.3378 -0.2058 0.2581 0.046 Uiso 1 1 calc R . .
C21 C 0.3088(2) -0.1864(5) 0.3136(3) 0.0478(19) Uani 1 1 d . . .
H21 H 0.2952 -0.2278 0.3028 0.057 Uiso 1 1 calc R B .
C22 C 0.30258(17) -0.1374(5) 0.3574(3) 0.0409(17) Uani 1 1 d . B .
C23 C 0.32291(19) -0.0799(5) 0.3693(3) 0.0478(19) Uani 1 1 d . . .
H23 H 0.3197 -0.0447 0.3974 0.057 Uiso 1 1 calc R B .
C24 C 0.34811(19) -0.0713(5) 0.3416(3) 0.051(2) Uani 1 1 d . B .
H24 H 0.3620 -0.0302 0.3515 0.061 Uiso 1 1 calc R . .
C25 C 0.12469(17) -0.0843(5) 0.2908(3) 0.0403(17) Uani 1 1 d . . .
H25 H 0.1104 -0.0427 0.2875 0.048 Uiso 1 1 calc R . .
C26 C 0.15075(17) -0.0793(5) 0.2635(3) 0.0461(19) Uani 1 1 d . . .
H26 H 0.1543 -0.0343 0.2432 0.055 Uiso 1 1 calc R . .
C27 C 0.17150(16) -0.1397(5) 0.2659(3) 0.0410(17) Uani 1 1 d . . .
C28 C 0.16431(17) -0.2044(5) 0.2960(3) 0.0415(17) Uani 1 1 d . . .
H28 H 0.1775 -0.2483 0.2980 0.050 Uiso 1 1 calc R . .
C29 C 0.13848(16) -0.2047(4) 0.3225(3) 0.0390(16) Uani 1 1 d . . .
H29 H 0.1342 -0.2492 0.3427 0.047 Uiso 1 1 calc R . .
C30 C 0.19949(15) -0.1336(5) 0.2387(3) 0.0430(18) Uani 1 1 d . . .
H30 H 0.2035 -0.0851 0.2229 0.052 Uiso 1 1 calc R . .
C31 C 0.21977(17) -0.1899(5) 0.2343(3) 0.0439(18) Uani 1 1 d . B .
H31 H 0.2158 -0.2379 0.2508 0.053 Uiso 1 1 calc R . .
C32 C 0.28416(16) -0.1166(4) 0.1589(3) 0.0388(16) Uani 1 1 d . . .
H32 H 0.2917 -0.0688 0.1465 0.047 Uiso 1 1 calc R B .
C33 C 0.25893(16) -0.1154(5) 0.1863(3) 0.0446(18) Uani 1 1 d . B .
H33 H 0.2488 -0.0679 0.1921 0.054 Uiso 1 1 calc R . .
C34 C 0.24781(17) -0.1853(5) 0.2062(3) 0.0446(18) Uani 1 1 d . . .
C35 C 0.26415(19) -0.2516(5) 0.1971(4) 0.054(2) Uani 1 1 d . B .
H35 H 0.2581 -0.3000 0.2106 0.064 Uiso 1 1 calc R . .
C36 C 0.28910(18) -0.2469(5) 0.1686(3) 0.0457(18) Uani 1 1 d . . .
H36 H 0.3000 -0.2934 0.1630 0.055 Uiso 1 1 calc R B .
C37 C 0.18676(15) 0.1375(5) 0.4802(3) 0.0400(17) Uani 1 1 d . . .
H37 H 0.1817 0.0955 0.5023 0.048 Uiso 1 1 calc R A .
C38 C 0.21631(17) 0.1431(5) 0.4663(3) 0.049(2) Uani 1 1 d . A .
H38 H 0.2310 0.1045 0.4777 0.058 Uiso 1 1 calc R . .
C39 C 0.22461(17) 0.2044(5) 0.4358(3) 0.048(2) Uani 1 1 d . . .
C40 C 0.2010(2) 0.2592(5) 0.4178(4) 0.056(2) Uani 1 1 d . A .
H40 H 0.2053 0.3016 0.3955 0.067 Uiso 1 1 calc R . .
C41 C 0.17193(16) 0.2489(5) 0.4335(3) 0.0382(16) Uani 1 1 d . . .
H41 H 0.1564 0.2855 0.4223 0.046 Uiso 1 1 calc R A .
C42 C 0.25722(19) 0.2112(6) 0.4250(4) 0.057(2) Uani 1 1 d . A .
H42 H 0.2705 0.1683 0.4328 0.068 Uiso 1 1 calc R . .
C43 C 0.2684(2) 0.2735(5) 0.4053(4) 0.054(2) Uani 1 1 d . . .
H43 H 0.2549 0.3158 0.3970 0.065 Uiso 1 1 calc R A .
C44 C 0.35334(19) 0.2389(5) 0.3862(3) 0.049(2) Uani 1 1 d . A .
H44 H 0.3680 0.1982 0.3895 0.059 Uiso 1 1 calc R . .
C45 C 0.3233(2) 0.2241(6) 0.3979(4) 0.068(3) Uani 1 1 d . . .
H45 H 0.3177 0.1734 0.4082 0.082 Uiso 1 1 calc R A .
C46 C 0.3014(2) 0.2828(6) 0.3947(3) 0.054(2) Uani 1 1 d . A .
C47 C 0.3108(2) 0.3547(6) 0.3807(4) 0.059(2) Uani 1 1 d . . .
H47 H 0.2967 0.3967 0.3791 0.071 Uiso 1 1 calc R A .
C48 C 0.34076(18) 0.3667(5) 0.3686(3) 0.049(2) Uani 1 1 d . A .
H48 H 0.3466 0.4173 0.3587 0.059 Uiso 1 1 calc R . .
C49 C 0.11979(19) 0.2206(6) 0.2681(4) 0.054(2) Uani 1 1 d . . .
H49 H 0.1042 0.1830 0.2596 0.065 Uiso 1 1 calc R . .
C50 C 0.14789(19) 0.2118(6) 0.2475(4) 0.059(2) Uani 1 1 d . . .
H50 H 0.1514 0.1683 0.2257 0.070 Uiso 1 1 calc R . .
C51 C 0.17138(18) 0.2675(5) 0.2589(3) 0.0451(18) Uani 1 1 d . . .
C52 C 0.16426(18) 0.3302(5) 0.2908(3) 0.0469(19) Uani 1 1 d . . .
H52 H 0.1790 0.3702 0.2985 0.056 Uiso 1 1 calc R . .
C53 C 0.13615(18) 0.3347(5) 0.3111(3) 0.0446(18) Uani 1 1 d . . .
H53 H 0.1322 0.3769 0.3338 0.054 Uiso 1 1 calc R . .
C54 C 0.20085(17) 0.2553(5) 0.2395(3) 0.0473(19) Uani 1 1 d . . .
H54 H 0.2029 0.2117 0.2170 0.057 Uiso 1 1 calc R . .
C55 C 0.22535(19) 0.2998(5) 0.2501(4) 0.052(2) Uani 1 1 d . . .
H55 H 0.2229 0.3438 0.2720 0.062 Uiso 1 1 calc R . .
C56 C 0.30891(17) 0.3252(4) 0.2340(3) 0.0417(17) Uani 1 1 d . . .
H56 H 0.3252 0.3588 0.2468 0.050 Uiso 1 1 calc R . .
C57 C 0.28010(17) 0.3377(5) 0.2501(3) 0.0447(18) Uani 1 1 d . . .
H57 H 0.2767 0.3794 0.2736 0.054 Uiso 1 1 calc R . .
C58 C 0.25610(17) 0.2888(5) 0.2317(3) 0.0448(18) Uani 1 1 d . . .
C59 C 0.26249(17) 0.2284(5) 0.1973(3) 0.047(2) Uani 1 1 d . . .
H59 H 0.2466 0.1937 0.1842 0.057 Uiso 1 1 calc R . .
C60 C 0.29188(17) 0.2191(5) 0.1824(3) 0.0433(18) Uani 1 1 d . . .
H60 H 0.2959 0.1781 0.1588 0.052 Uiso 1 1 calc R . .
C61 C 0.15374(18) -0.3892(4) 0.5344(3) 0.0439(19) Uani 1 1 d . . .
C62 C 0.1679(2) -0.3323(5) 0.5717(3) 0.050(2) Uani 1 1 d . . .
C63 C 0.1426(3) -0.2937(6) 0.5938(3) 0.072(3) Uani 1 1 d . . .
C64 C 0.1145(2) -0.3235(5) 0.5708(4) 0.056(2) Uani 1 1 d . . .
C65 C 0.12179(19) -0.3844(4) 0.5344(4) 0.054(2) Uani 1 1 d . . .
C66 C 0.1716(2) -0.4482(5) 0.5046(4) 0.063(3) Uani 1 1 d . . .
H66A H 0.1791 -0.4896 0.5292 0.095 Uiso 1 1 calc R . .
H66B H 0.1892 -0.4226 0.4904 0.095 Uiso 1 1 calc R . .
H66C H 0.1581 -0.4702 0.4748 0.095 Uiso 1 1 calc R . .
C67 C 0.2007(2) -0.3199(6) 0.5842(5) 0.077(3) Uani 1 1 d . . .
H67A H 0.2048 -0.2643 0.5879 0.115 Uiso 1 1 calc R . .
H67B H 0.2117 -0.3409 0.5552 0.115 Uiso 1 1 calc R . .
H67C H 0.2077 -0.3462 0.6179 0.115 Uiso 1 1 calc R . .
C68 C 0.1455(4) -0.2270(8) 0.6328(4) 0.104(5) Uani 1 1 d . . .
H68A H 0.1268 -0.1953 0.6281 0.156 Uiso 1 1 calc R . .
H68B H 0.1633 -0.1952 0.6261 0.156 Uiso 1 1 calc R . .
H68C H 0.1482 -0.2471 0.6696 0.156 Uiso 1 1 calc R . .
C69 C 0.0825(3) -0.3040(7) 0.5831(6) 0.115(6) Uani 1 1 d U . .
H69A H 0.0762 -0.3398 0.6103 0.172 Uiso 1 1 calc R . .
H69B H 0.0683 -0.3087 0.5503 0.172 Uiso 1 1 calc R . .
H69C H 0.0820 -0.2508 0.5966 0.172 Uiso 1 1 calc R . .
C70 C 0.0986(2) -0.4331(6) 0.5005(6) 0.089(4) Uani 1 1 d . . .
H70A H 0.1059 -0.4414 0.4651 0.133 Uiso 1 1 calc R . .
H70B H 0.0788 -0.4062 0.4963 0.133 Uiso 1 1 calc R . .
H70C H 0.0963 -0.4832 0.5180 0.133 Uiso 1 1 calc R . .
C71 C 0.05336(14) -0.2479(4) 0.3217(3) 0.0289(14) Uani 1 1 d . . .
C72 C 0.03906(15) -0.2271(4) 0.3691(3) 0.0342(15) Uani 1 1 d . . .
C73 C 0.02864(14) -0.1491(4) 0.3629(3) 0.0336(15) Uani 1 1 d . . .
C74 C 0.03491(14) -0.1220(4) 0.3112(3) 0.0300(14) Uani 1 1 d . . .
C75 C 0.05010(15) -0.1824(4) 0.2857(3) 0.0318(15) Uani 1 1 d . . .
C76 C 0.0670(2) -0.3264(5) 0.3114(5) 0.069(3) Uani 1 1 d . . .
H76A H 0.0868 -0.3196 0.2965 0.103 Uiso 1 1 calc R . .
H76B H 0.0529 -0.3553 0.2858 0.103 Uiso 1 1 calc R . .
H76C H 0.0702 -0.3553 0.3451 0.103 Uiso 1 1 calc R . .
C77 C 0.03635(19) -0.2802(5) 0.4161(4) 0.055(2) Uani 1 1 d . . .
H77A H 0.0349 -0.2493 0.4486 0.082 Uiso 1 1 calc R . .
H77B H 0.0545 -0.3137 0.4211 0.082 Uiso 1 1 calc R . .
H77C H 0.0179 -0.3122 0.4093 0.082 Uiso 1 1 calc R . .
C78 C 0.01300(18) -0.1022(6) 0.4025(4) 0.057(2) Uani 1 1 d . . .
H78A H 0.0230 -0.0515 0.4071 0.086 Uiso 1 1 calc R . .
H78B H 0.0145 -0.1293 0.4371 0.086 Uiso 1 1 calc R . .
H78C H -0.0087 -0.0953 0.3894 0.086 Uiso 1 1 calc R . .
C79 C 0.02541(17) -0.0446(5) 0.2861(4) 0.049(2) Uani 1 1 d . . .
H79A H 0.0419 -0.0248 0.2661 0.074 Uiso 1 1 calc R . .
H79B H 0.0215 -0.0077 0.3143 0.074 Uiso 1 1 calc R . .
H79C H 0.0067 -0.0512 0.2616 0.074 Uiso 1 1 calc R . .
C80 C 0.06056(19) -0.1789(6) 0.2300(3) 0.052(2) Uani 1 1 d . . .
H80A H 0.0428 -0.1856 0.2034 0.078 Uiso 1 1 calc R . .
H80B H 0.0755 -0.2203 0.2259 0.078 Uiso 1 1 calc R . .
H80C H 0.0702 -0.1285 0.2247 0.078 Uiso 1 1 calc R . .
C81 C 0.14426(11) 0.2412(3) 0.57311(18) 0.043(2) Uani 0.509(14) 1 d PGU A 1
C82 C 0.11869(12) 0.2841(3) 0.54892(17) 0.053(2) Uani 0.509(14) 1 d PGU A 1
C83 C 0.09197(10) 0.2368(4) 0.5492(2) 0.034(4) Uani 0.509(14) 1 d PGU A 1
C84 C 0.10103(17) 0.1648(4) 0.5735(2) 0.041(5) Uani 0.509(14) 1 d PGU A 1
C85 C 0.13334(18) 0.1675(3) 0.58833(18) 0.045(5) Uani 0.509(14) 1 d PGU A 1
C86 C 0.17724(16) 0.2691(6) 0.5812(3) 0.070(6) Uani 0.509(14) 1 d PGU A 1
H86A H 0.1830 0.2918 0.5477 0.105 Uiso 0.509(14) 1 calc PR A 1
H86B H 0.1908 0.2253 0.5915 0.105 Uiso 0.509(14) 1 calc PR A 1
H86C H 0.1792 0.3083 0.6097 0.105 Uiso 0.509(14) 1 calc PR A 1
C87 C 0.1197(2) 0.3655(4) 0.5268(3) 0.059(5) Uani 0.509(14) 1 d PGU A 1
H87A H 0.0989 0.3820 0.5135 0.089 Uiso 0.509(14) 1 calc PR A 1
H87B H 0.1329 0.3666 0.4973 0.089 Uiso 0.509(14) 1 calc PR A 1
H87C H 0.1281 0.4008 0.5553 0.089 Uiso 0.509(14) 1 calc PR A 1
C88 C 0.05962(15) 0.2593(7) 0.5274(4) 0.062(5) Uani 0.509(14) 1 d PGU A 1
H88A H 0.0495 0.2861 0.5554 0.093 Uiso 0.509(14) 1 calc PR A 1
H88B H 0.0479 0.2125 0.5163 0.093 Uiso 0.509(14) 1 calc PR A 1
H88C H 0.0605 0.2937 0.4965 0.093 Uiso 0.509(14) 1 calc PR A 1
C89 C 0.0800(3) 0.0972(6) 0.5822(4) 0.053(5) Uani 0.509(14) 1 d PGU A 1
H89A H 0.0886 0.0498 0.5682 0.079 Uiso 0.509(14) 1 calc PR A 1
H89B H 0.0596 0.1070 0.5634 0.079 Uiso 0.509(14) 1 calc PR A 1
H89C H 0.0782 0.0910 0.6207 0.079 Uiso 0.509(14) 1 calc PR A 1
C90 C 0.1527(3) 0.1033(5) 0.6154(3) 0.066(6) Uani 0.509(14) 1 d PGU A 1
H90A H 0.1432 0.0853 0.6471 0.098 Uiso 0.509(14) 1 calc PR A 1
H90B H 0.1734 0.1229 0.6265 0.098 Uiso 0.509(14) 1 calc PR A 1
H90C H 0.1540 0.0601 0.5903 0.098 Uiso 0.509(14) 1 calc PR A 1
C81' C 0.14115(11) 0.2311(3) 0.57595(16) 0.043(2) Uani 0.491(14) 1 d PG A 2
C82' C 0.12458(13) 0.2920(3) 0.54852(19) 0.053(2) Uani 0.491(14) 1 d PG A 2
C83' C 0.09341(12) 0.2688(4) 0.5389(2) 0.056(6) Uani 0.491(14) 1 d PGU A 2
C84' C 0.09073(13) 0.1935(4) 0.5604(2) 0.052(6) Uani 0.491(14) 1 d PGU A 2
C85' C 0.12024(17) 0.1702(3) 0.58332(18) 0.049(5) Uani 0.491(14) 1 d PGU A 2
C86' C 0.17506(16) 0.2310(6) 0.5941(3) 0.066(6) Uani 0.491(14) 1 d PGU A 2
H86D H 0.1796 0.2716 0.6210 0.099 Uiso 0.491(14) 1 calc PR A 2
H86E H 0.1867 0.2408 0.5633 0.099 Uiso 0.491(14) 1 calc PR A 2
H86F H 0.1809 0.1805 0.6098 0.099 Uiso 0.491(14) 1 calc PR A 2
C87' C 0.1378(2) 0.3681(4) 0.5324(3) 0.079(7) Uani 0.491(14) 1 d PGU A 2
H87D H 0.1566 0.3793 0.5557 0.119 Uiso 0.491(14) 1 calc PR A 2
H87E H 0.1227 0.4095 0.5360 0.119 Uiso 0.491(14) 1 calc PR A 2
H87F H 0.1425 0.3652 0.4950 0.119 Uiso 0.491(14) 1 calc PR A 2
C88' C 0.0677(2) 0.3160(7) 0.5108(3) 0.082(8) Uani 0.491(14) 1 d PGU A 2
H88D H 0.0499 0.2824 0.5013 0.124 Uiso 0.491(14) 1 calc PR A 2
H88E H 0.0745 0.3388 0.4782 0.124 Uiso 0.491(14) 1 calc PR A 2
H88F H 0.0619 0.3573 0.5347 0.124 Uiso 0.491(14) 1 calc PR A 2
C89' C 0.0616(2) 0.1466(7) 0.5592(4) 0.102(9) Uani 0.491(14) 1 d PGU A 2
H89D H 0.0454 0.1778 0.5731 0.154 Uiso 0.491(14) 1 calc PR A 2
H89E H 0.0654 0.1002 0.5815 0.154 Uiso 0.491(14) 1 calc PR A 2
H89F H 0.0551 0.1311 0.5222 0.154 Uiso 0.491(14) 1 calc PR A 2
C90' C 0.1280(3) 0.0940(4) 0.6107(3) 0.074(7) Uani 0.491(14) 1 d PGU A 2
H90D H 0.1328 0.1026 0.6493 0.111 Uiso 0.491(14) 1 calc PR A 2
H90E H 0.1459 0.0711 0.5959 0.111 Uiso 0.491(14) 1 calc PR A 2
H90F H 0.1104 0.0588 0.6046 0.111 Uiso 0.491(14) 1 calc PR A 2
C91 C 0.0549(2) 0.3991(6) 0.2932(5) 0.065(3) Uani 1 1 d . . .
C92 C 0.0446(2) 0.3321(7) 0.2624(4) 0.070(3) Uani 1 1 d . A .
C93 C 0.02551(17) 0.2832(5) 0.2922(3) 0.049(2) Uani 1 1 d . . .
C94 C 0.02517(16) 0.3212(5) 0.3431(4) 0.0464(19) Uani 1 1 d . A .
C95 C 0.0426(2) 0.3910(5) 0.3410(5) 0.067(3) Uani 1 1 d U A .
C96 C 0.0738(3) 0.4629(7) 0.2738(8) 0.132(7) Uani 1 1 d U A .
H96A H 0.0604 0.5067 0.2625 0.198 Uiso 1 1 calc R . .
H96B H 0.0843 0.4447 0.2433 0.198 Uiso 1 1 calc R . .
H96C H 0.0891 0.4794 0.3028 0.198 Uiso 1 1 calc R . .
C97 C 0.0514(2) 0.3129(9) 0.2052(4) 0.099(5) Uani 1 1 d U . .
H97A H 0.0379 0.3433 0.1797 0.149 Uiso 1 1 calc R A .
H97B H 0.0479 0.2575 0.1983 0.149 Uiso 1 1 calc R . .
H97C H 0.0729 0.3254 0.2008 0.149 Uiso 1 1 calc R . .
C98 C 0.01227(18) 0.2058(5) 0.2798(4) 0.055(2) Uani 1 1 d . A .
H98A H 0.0212 0.1683 0.3062 0.082 Uiso 1 1 calc R . .
H98B H 0.0169 0.1900 0.2438 0.082 Uiso 1 1 calc R . .
H98C H -0.0101 0.2077 0.2811 0.082 Uiso 1 1 calc R . .
C99 C 0.00760(18) 0.2974(6) 0.3888(4) 0.057(2) Uani 1 1 d . . .
H99A H -0.0114 0.3276 0.3878 0.086 Uiso 1 1 calc R A .
H99B H 0.0202 0.3070 0.4228 0.086 Uiso 1 1 calc R . .
H99C H 0.0026 0.2422 0.3857 0.086 Uiso 1 1 calc R . .
C100 C 0.0485(3) 0.4477(7) 0.3874(6) 0.105(5) Uani 1 1 d . . .
H10A H 0.0643 0.4850 0.3793 0.158 Uiso 1 1 calc R A .
H10B H 0.0555 0.4192 0.4202 0.158 Uiso 1 1 calc R . .
H10C H 0.0294 0.4753 0.3927 0.158 Uiso 1 1 calc R . .
C101 C 0.34917(18) -0.1723(4) 0.0185(2) 0.060(5) Uani 0.513(9) 1 d PGU B 1
C102 C 0.36325(14) -0.2375(4) 0.0442(2) 0.054(4) Uani 0.513(9) 1 d PGU B 1
C103 C 0.33989(19) -0.2896(4) 0.0553(2) 0.065(5) Uani 0.513(9) 1 d PGU B 1
C104 C 0.31138(16) -0.2565(5) 0.0365(3) 0.050(4) Uani 0.513(9) 1 d PGU B 1
C105 C 0.31712(17) -0.1840(5) 0.0137(2) 0.045(4) Uani 0.513(9) 1 d PGU B 1
C106 C 0.3654(3) -0.1026(6) -0.0005(4) 0.084(7) Uani 0.513(9) 1 d PGU B 1
H10D H 0.3715 -0.1125 -0.0365 0.127 Uiso 0.513(9) 1 calc PR B 1
H10E H 0.3838 -0.0921 0.0242 0.127 Uiso 0.513(9) 1 calc PR B 1
H10F H 0.3516 -0.0578 -0.0016 0.127 Uiso 0.513(9) 1 calc PR B 1
C107 C 0.39709(19) -0.2494(7) 0.0573(4) 0.096(8) Uani 0.513(9) 1 d PGU B 1
H10G H 0.4006 -0.2869 0.0867 0.145 Uiso 0.513(9) 1 calc PR B 1
H10H H 0.4068 -0.2000 0.0682 0.145 Uiso 0.513(9) 1 calc PR B 1
H10I H 0.4060 -0.2692 0.0256 0.145 Uiso 0.513(9) 1 calc PR B 1
C108 C 0.3445(3) -0.3665(5) 0.0824(4) 0.116(9) Uani 0.513(9) 1 d PGU B 1
H10J H 0.3459 -0.4070 0.0553 0.174 Uiso 0.513(9) 1 calc PR B 1
H10K H 0.3272 -0.3774 0.1032 0.174 Uiso 0.513(9) 1 calc PR B 1
H10L H 0.3636 -0.3656 0.1065 0.174 Uiso 0.513(9) 1 calc PR B 1
C109 C 0.2804(2) -0.2921(8) 0.0401(4) 0.104(8) Uani 0.513(9) 1 d PGU B 1
H10M H 0.2729 -0.2783 0.0745 0.156 Uiso 0.513(9) 1 calc PR B 1
H10N H 0.2820 -0.3486 0.0375 0.156 Uiso 0.513(9) 1 calc PR B 1
H10O H 0.2660 -0.2729 0.0107 0.156 Uiso 0.513(9) 1 calc PR B 1
C110 C 0.2933(3) -0.1290(7) -0.0111(4) 0.131(11) Uani 0.513(9) 1 d PGU B 1
H11A H 0.3007 -0.0757 -0.0059 0.197 Uiso 0.513(9) 1 calc PR B 1
H11B H 0.2742 -0.1356 0.0058 0.197 Uiso 0.513(9) 1 calc PR B 1
H11C H 0.2895 -0.1399 -0.0496 0.197 Uiso 0.513(9) 1 calc PR B 1
C111 C 0.36489(16) -0.1894(5) 0.0329(2) 0.060(5) Uani 0.487(9) 1 d PG B 2
C112 C 0.35968(16) -0.2658(4) 0.0520(2) 0.054(4) Uani 0.487(9) 1 d PG B 2
C113 C 0.32721(17) -0.2784(4) 0.0483(2) 0.065(5) Uani 0.487(9) 1 d PG B 2
C114 C 0.31235(15) -0.2098(5) 0.0269(2) 0.050(4) Uani 0.487(9) 1 d PG B 2
C115 C 0.3356(2) -0.1548(4) 0.0174(2) 0.066(6) Uani 0.487(9) 1 d PGU B 2
C116 C 0.3961(2) -0.1516(8) 0.0296(4) 0.105(9) Uani 0.487(9) 1 d PGU B 2
H11D H 0.4123 -0.1862 0.0453 0.157 Uiso 0.487(9) 1 calc PR B 2
H11E H 0.3969 -0.1025 0.0494 0.157 Uiso 0.487(9) 1 calc PR B 2
H11F H 0.3991 -0.1416 -0.0081 0.157 Uiso 0.487(9) 1 calc PR B 2
C117 C 0.3843(3) -0.3234(7) 0.0726(4) 0.105(9) Uani 0.487(9) 1 d PGU B 2
H11G H 0.4047 -0.3008 0.0699 0.158 Uiso 0.487(9) 1 calc PR B 2
H11H H 0.3822 -0.3709 0.0510 0.158 Uiso 0.487(9) 1 calc PR B 2
H11I H 0.3820 -0.3358 0.1102 0.158 Uiso 0.487(9) 1 calc PR B 2
C118 C 0.3113(3) -0.3518(6) 0.0643(4) 0.117(10) Uani 0.487(9) 1 d PGU B 2
H11J H 0.2897 -0.3405 0.0687 0.176 Uiso 0.487(9) 1 calc PR B 2
H11K H 0.3215 -0.3713 0.0983 0.176 Uiso 0.487(9) 1 calc PR B 2
H11L H 0.3124 -0.3911 0.0363 0.176 Uiso 0.487(9) 1 calc PR B 2
C119 C 0.2779(2) -0.1975(8) 0.0162(4) 0.136(12) Uani 0.487(9) 1 d PGU B 2
H11M H 0.2691 -0.1892 0.0503 0.203 Uiso 0.487(9) 1 calc PR B 2
H11N H 0.2684 -0.2434 -0.0017 0.203 Uiso 0.487(9) 1 calc PR B 2
H11O H 0.2738 -0.1521 -0.0069 0.203 Uiso 0.487(9) 1 calc PR B 2
C120 C 0.3303(3) -0.0738(6) -0.0053(4) 0.112(10) Uani 0.487(9) 1 d PGU B 2
H12A H 0.3314 -0.0748 -0.0442 0.168 Uiso 0.487(9) 1 calc PR B 2
H12B H 0.3460 -0.0387 0.0114 0.168 Uiso 0.487(9) 1 calc PR B 2
H12C H 0.3099 -0.0556 0.0024 0.168 Uiso 0.487(9) 1 calc PR B 2
C121 C 0.43656(17) -0.1716(5) 0.2464(3) 0.049(2) Uani 1 1 d . . .
C122 C 0.44605(17) -0.1021(6) 0.2747(4) 0.059(2) Uani 1 1 d . B .
C123 C 0.43572(19) -0.1039(6) 0.3282(4) 0.054(2) Uani 1 1 d . . .
C124 C 0.4198(2) -0.1770(6) 0.3330(3) 0.056(2) Uani 1 1 d . B .
C125 C 0.41962(19) -0.2182(5) 0.2823(4) 0.052(2) Uani 1 1 d . B .
C126 C 0.4428(2) -0.1950(7) 0.1920(4) 0.070(3) Uani 1 1 d . B .
H12D H 0.4474 -0.1489 0.1713 0.106 Uiso 1 1 calc R . .
H12E H 0.4248 -0.2213 0.1742 0.106 Uiso 1 1 calc R . .
H12F H 0.4605 -0.2302 0.1943 0.106 Uiso 1 1 calc R . .
C127 C 0.4646(2) -0.0380(7) 0.2551(5) 0.077(3) Uani 1 1 d . . .
H12G H 0.4860 -0.0550 0.2547 0.115 Uiso 1 1 calc R B .
H12H H 0.4638 0.0068 0.2789 0.115 Uiso 1 1 calc R . .
H12I H 0.4563 -0.0237 0.2186 0.115 Uiso 1 1 calc R . .
C128 C 0.4413(3) -0.0450(8) 0.3692(4) 0.082(3) Uani 1 1 d . B .
H12J H 0.4217 -0.0300 0.3823 0.123 Uiso 1 1 calc R . .
H12K H 0.4507 0.0004 0.3541 0.123 Uiso 1 1 calc R . .
H12L H 0.4551 -0.0656 0.3990 0.123 Uiso 1 1 calc R . .
C129 C 0.4064(3) -0.2043(8) 0.3819(4) 0.086(4) Uani 1 1 d . . .
H12M H 0.3890 -0.2389 0.3716 0.129 Uiso 1 1 calc R B .
H12N H 0.3992 -0.1597 0.4014 0.129 Uiso 1 1 calc R . .
H12O H 0.4221 -0.2323 0.4051 0.129 Uiso 1 1 calc R . .
C130 C 0.4081(2) -0.2967(6) 0.2719(5) 0.079(3) Uani 1 1 d . . .
H13A H 0.4255 -0.3323 0.2705 0.119 Uiso 1 1 calc R B .
H13B H 0.3952 -0.2978 0.2375 0.119 Uiso 1 1 calc R . .
H13C H 0.3958 -0.3126 0.3007 0.119 Uiso 1 1 calc R . .
C131 C 0.34060(19) 0.3156(5) 0.0927(3) 0.048(2) Uani 1 1 d . . .
C132 C 0.3610(2) 0.3646(5) 0.1257(3) 0.050(2) Uani 1 1 d . . .
C133 C 0.3918(2) 0.3298(5) 0.1327(3) 0.051(2) Uani 1 1 d . . .
C134 C 0.38811(19) 0.2573(5) 0.1057(3) 0.049(2) Uani 1 1 d . . .
C135 C 0.35699(17) 0.2488(5) 0.0821(3) 0.0401(17) Uani 1 1 d . . .
C136 C 0.3073(3) 0.3311(9) 0.0724(5) 0.103(5) Uani 1 1 d . . .
H13D H 0.3065 0.3604 0.0388 0.154 Uiso 1 1 calc R . .
H13E H 0.2975 0.3612 0.0993 0.154 Uiso 1 1 calc R . .
H13F H 0.2965 0.2818 0.0661 0.154 Uiso 1 1 calc R . .
C137 C 0.3529(4) 0.4442(6) 0.1438(5) 0.108(5) Uani 1 1 d . . .
H13G H 0.3576 0.4822 0.1166 0.162 Uiso 1 1 calc R . .
H13H H 0.3649 0.4561 0.1779 0.162 Uiso 1 1 calc R . .
H13I H 0.3309 0.4462 0.1486 0.162 Uiso 1 1 calc R . .
C138 C 0.4194(3) 0.3609(7) 0.1598(4) 0.079(4) Uani 1 1 d . . .
H13J H 0.4311 0.3193 0.1789 0.119 Uiso 1 1 calc R . .
H13K H 0.4142 0.4004 0.1855 0.119 Uiso 1 1 calc R . .
H13L H 0.4318 0.3844 0.1335 0.119 Uiso 1 1 calc R . .
C139 C 0.4131(2) 0.1987(8) 0.1028(4) 0.079(3) Uani 1 1 d . . .
H13M H 0.4260 0.2136 0.0746 0.119 Uiso 1 1 calc R . .
H13N H 0.4040 0.1478 0.0945 0.119 Uiso 1 1 calc R . .
H13O H 0.4257 0.1964 0.1374 0.119 Uiso 1 1 calc R . .
C140 C 0.3456(3) 0.1844(6) 0.0476(3) 0.069(3) Uani 1 1 d . . .
H14A H 0.3233 0.1795 0.0485 0.104 Uiso 1 1 calc R . .
H14B H 0.3556 0.1362 0.0606 0.104 Uiso 1 1 calc R . .
H14C H 0.3502 0.1943 0.0107 0.104 Uiso 1 1 calc R . .
C141 C 0.4421(3) 0.4150(9) 0.3400(4) 0.101(5) Uani 1 1 d DU . .
C142 C 0.4219(3) 0.4434(6) 0.3768(5) 0.077(3) Uani 1 1 d D . .
C143 C 0.4230(2) 0.3941(6) 0.4179(4) 0.060(2) Uani 1 1 d D . .
C144 C 0.4406(3) 0.3347(7) 0.4116(5) 0.075(3) Uani 1 1 d U . .
C145 C 0.4546(2) 0.3444(9) 0.3614(6) 0.101(5) Uani 1 1 d DU . .
C146 C 0.4419(5) 0.4686(12) 0.2888(8) 0.173(8) Uani 1 1 d U . .
H14D H 0.4257 0.5079 0.2897 0.259 Uiso 1 1 calc R . .
H14E H 0.4378 0.4370 0.2564 0.259 Uiso 1 1 calc R . .
H14F H 0.4619 0.4941 0.2886 0.259 Uiso 1 1 calc R . .
C147 C 0.4033(5) 0.5225(11) 0.3713(9) 0.167(8) Uani 1 1 d U . .
H14G H 0.3812 0.5116 0.3676 0.251 Uiso 1 1 calc R . .
H14H H 0.4087 0.5506 0.3395 0.251 Uiso 1 1 calc R . .
H14I H 0.4085 0.5542 0.4034 0.251 Uiso 1 1 calc R . .
C148 C 0.4042(3) 0.4044(11) 0.4632(6) 0.126(6) Uani 1 1 d U . .
H14J H 0.3826 0.4110 0.4494 0.188 Uiso 1 1 calc R . .
H14K H 0.4113 0.4503 0.4838 0.188 Uiso 1 1 calc R . .
H14L H 0.4063 0.3586 0.4865 0.188 Uiso 1 1 calc R . .
C149 C 0.4456(5) 0.2678(11) 0.4468(9) 0.181(9) Uani 1 1 d U . .
H14M H 0.4478 0.2851 0.4843 0.272 Uiso 1 1 calc R . .
H14N H 0.4643 0.2407 0.4389 0.272 Uiso 1 1 calc R . .
H14O H 0.4280 0.2325 0.4410 0.272 Uiso 1 1 calc R . .
C150 C 0.4757(3) 0.2951(13) 0.3367(9) 0.181(8) Uani 1 1 d U . .
H15A H 0.4734 0.3034 0.2978 0.271 Uiso 1 1 calc R . .
H15B H 0.4714 0.2408 0.3444 0.271 Uiso 1 1 calc R . .
H15C H 0.4969 0.3076 0.3510 0.271 Uiso 1 1 calc R . .
C151 C 0.2466(3) 0.3805(8) 0.5361(6) 0.089(4) Uani 1 1 d . . .
C152 C 0.0405(4) 0.0408(9) 0.1383(5) 0.091(4) Uani 1 1 d . . .
C153 C 0.2360(3) 0.0330(12) 0.6208(12) 0.160(10) Uani 1 1 d . . .
S4 S 0.01425(12) 0.5989(3) 0.06059(17) 0.0476(16) Uani 0.440(7) 1 d PD C 1
O18 O -0.0130(3) 0.5982(8) 0.0880(6) 0.060(4) Uani 0.440(7) 1 d PDU C 1
O19 O 0.0163(5) 0.6704(9) 0.0311(7) 0.068(5) Uani 0.440(7) 1 d PU C 1
O20 O 0.0179(5) 0.5294(10) 0.0306(7) 0.065(5) Uani 0.440(7) 1 d PU C 1
C154 C 0.0468(4) 0.6035(15) 0.1082(9) 0.060(7) Uani 0.440(7) 1 d PD C 1
F10 F 0.0468(6) 0.6643(17) 0.1415(10) 0.077(7) Uani 0.440(7) 1 d P C 1
F11 F 0.0515(11) 0.527(3) 0.1425(14) 0.18(2) Uani 0.440(7) 1 d P C 1
F12 F 0.0735(5) 0.6002(10) 0.0916(9) 0.093(6) Uani 0.440(7) 1 d P C 1
S5 S 0.37452(12) 0.4171(3) 0.97379(18) 0.0588(17) Uani 0.518(9) 1 d PD D 1
O21 O 0.3826(5) 0.3414(10) 0.9916(7) 0.080(5) Uani 0.518(9) 1 d P D 1
O22 O 0.3462(8) 0.450(3) 0.9920(12) 0.106(8) Uani 0.518(9) 1 d P D 1
O23 O 0.3762(9) 0.4324(12) 0.9155(6) 0.068(7) Uani 0.518(9) 1 d P D 1
C156 C 0.4032(4) 0.4804(11) 1.0018(7) 0.089(6) Uani 0.518(9) 1 d PD D 1
F13 F 0.4048(5) 0.4822(12) 1.0549(5) 0.107(7) Uani 0.518(9) 1 d PDU D 1
F14 F 0.4310(4) 0.4600(12) 0.9877(8) 0.117(7) Uani 0.518(9) 1 d PDU D 1
F15 F 0.4004(5) 0.5535(9) 0.9868(8) 0.114(7) Uani 0.518(9) 1 d PDU D 1
S6 S 0.3210(2) 0.6022(4) 0.3372(4) 0.108(3) Uani 0.547(9) 1 d PD E 1
O24 O 0.3221(8) 0.5320(12) 0.3689(14) 0.168(10) Uani 0.547(9) 1 d PD E 1
O25 O 0.3461(4) 0.6537(9) 0.3491(7) 0.112(6) Uani 0.547(9) 1 d PD E 1
O26 O 0.2911(3) 0.6363(10) 0.3321(10) 0.111(6) Uani 0.547(9) 1 d PDU E 1
C158 C 0.3261(5) 0.5676(15) 0.2736(12) 0.059(5) Uani 0.547(9) 1 d PD E 1
F16 F 0.3281(6) 0.6271(13) 0.2402(7) 0.111(7) Uani 0.547(9) 1 d P E 1
F17 F 0.3528(4) 0.5307(13) 0.2695(9) 0.125(8) Uani 0.547(9) 1 d PD E 1
F18 F 0.3057(6) 0.5172(13) 0.2519(12) 0.166(10) Uani 0.547(9) 1 d P E 1
S4' S 0.04321(12) 0.5808(3) 0.1353(2) 0.0560(14) Uani 0.560(7) 1 d PD C 2
O18' O 0.0483(7) 0.5193(18) 0.1520(9) 0.106(12) Uani 0.560(7) 1 d P C 2
O19' O 0.0573(7) 0.6435(14) 0.1624(9) 0.098(10) Uani 0.560(7) 1 d P C 2
O20' O 0.0102(3) 0.5877(8) 0.1315(6) 0.082(4) Uani 0.560(7) 1 d PDU C 2
C155 C 0.0518(6) 0.5909(13) 0.0670(9) 0.075(6) Uani 0.560(7) 1 d P C 2
F10' F 0.0807(3) 0.5891(10) 0.0631(6) 0.091(4) Uani 0.560(7) 1 d P C 2
F11' F 0.0391(4) 0.5361(7) 0.0359(5) 0.080(4) Uani 0.560(7) 1 d P C 2
F12' F 0.0405(4) 0.6589(8) 0.0465(4) 0.093(5) Uani 0.560(7) 1 d P C 2
S5' S 0.37517(15) 0.4776(4) 0.9689(2) 0.072(2) Uani 0.482(9) 1 d PD D 2
O21' O 0.3829(6) 0.5560(9) 0.9694(8) 0.083(6) Uani 0.482(9) 1 d PD D 2
O22' O 0.3534(8) 0.457(3) 1.0058(12) 0.106(8) Uani 0.482(9) 1 d PD D 2
O23' O 0.3701(13) 0.4367(19) 0.9192(10) 0.115(16) Uani 0.482(9) 1 d PD D 2
C157 C 0.4068(4) 0.4284(13) 1.0018(8) 0.089(6) Uani 0.482(9) 1 d PDU D 2
F13' F 0.4166(6) 0.4510(17) 1.0522(10) 0.136(10) Uani 0.482(9) 1 d PDU D 2
F14' F 0.4290(5) 0.4257(15) 0.9690(10) 0.125(8) Uani 0.482(9) 1 d PDU D 2
F15' F 0.4013(5) 0.3536(11) 1.0069(7) 0.099(6) Uani 0.482(9) 1 d PDU D 2
S6' S 0.2900(2) 0.5731(4) 0.3203(3) 0.086(3) Uani 0.453(9) 1 d PD E 2
O24' O 0.3147(9) 0.5700(19) 0.3613(18) 0.168(10) Uani 0.453(9) 1 d PD E 2
O25' O 0.2740(5) 0.5007(9) 0.3160(9) 0.125(9) Uani 0.453(9) 1 d PD E 2
O26' O 0.2732(5) 0.6366(9) 0.3065(7) 0.087(6) Uani 0.453(9) 1 d PDU E 2
C159 C 0.3152(5) 0.5718(15) 0.2711(11) 0.059(5) Uani 0.453(9) 1 d PD E 2
F16' F 0.3003(4) 0.5635(14) 0.2215(6) 0.113(7) Uani 0.453(9) 1 d PD E 2
F17' F 0.3318(6) 0.6359(13) 0.2663(9) 0.113(8) Uani 0.453(9) 1 d PD E 2
F18' F 0.3348(5) 0.5123(11) 0.2717(8) 0.091(5) Uani 0.453(9) 1 d PD E 2
C160 C 0.1643(6) 0.4785(16) 0.6483(10) 0.191(10) Uani 1 1 d DU . .
O33 O 0.28611(18) 0.0254(4) 0.4652(3) 0.078(2) Uani 1 1 d . . .
O34 O 0.1845(4) 0.4429(8) 0.6844(6) 0.171(5) Uani 1 1 d DU . .

loop_
_atom_site_aniso_label
_atom_site_aniso_U_11
_atom_site_aniso_U_22
_atom_site_aniso_U_33
_atom_site_aniso_U_23
_atom_site_aniso_U_13
_atom_site_aniso_U_12
Rh1 0.0254(2) 0.0245(3) 0.0384(3) 0.0118(2) 0.0071(2) 0.0050(2)
Rh2 0.0200(2) 0.0199(2) 0.0290(2) -0.00121(19) 0.00027(18) -0.00114(18)
Rh3 0.0258(2) 0.0250(3) 0.0339(3) -0.0066(2) 0.0098(2) -0.0081(2)
Rh4 0.0232(3) 0.0319(3) 0.0624(4) 0.0228(3) 0.0073(2) 0.0087(2)
Rh5 0.0313(3) 0.0381(3) 0.0401(3) -0.0063(2) 0.0096(2) -0.0036(2)
Rh6 0.0260(3) 0.0356(3) 0.0366(3) 0.0036(2) 0.0087(2) 0.0049(2)
Rh7 0.0299(3) 0.0315(3) 0.0299(3) 0.0019(2) 0.0087(2) -0.0002(2)
Rh8 0.0311(3) 0.0449(3) 0.0345(3) -0.0037(2) 0.0101(2) -0.0163(2)
N1 0.022(2) 0.019(2) 0.029(3) 0.006(2) 0.003(2) -0.0009(19)
N2 0.026(3) 0.023(3) 0.021(2) -0.003(2) 0.005(2) -0.002(2)
N3 0.015(2) 0.026(3) 0.031(3) 0.007(2) 0.002(2) 0.0026(19)
N4 0.017(2) 0.020(3) 0.034(3) 0.003(2) 0.006(2) 0.0018(19)
N5 0.023(3) 0.029(3) 0.030(3) 0.001(2) 0.000(2) -0.002(2)
N6 0.021(2) 0.034(3) 0.028(3) 0.002(2) 0.005(2) 0.001(2)
N7 0.022(3) 0.029(3) 0.033(3) 0.004(2) 0.009(2) 0.005(2)
N8 0.024(3) 0.032(3) 0.029(3) -0.001(2) 0.005(2) -0.005(2)
N9 0.024(3) 0.043(3) 0.039(3) 0.005(3) 0.005(2) 0.003(2)
N10 0.027(3) 0.036(3) 0.033(3) 0.001(2) 0.008(2) 0.000(2)
N11 0.019(2) 0.031(3) 0.031(3) 0.003(2) 0.003(2) 0.000(2)
N12 0.033(3) 0.039(3) 0.045(3) -0.003(3) 0.012(3) 0.002(3)
N13 0.018(2) 0.030(3) 0.036(3) -0.007(2) 0.002(2) -0.008(2)
N14 0.028(3) 0.056(4) 0.041(3) -0.001(3) 0.015(3) -0.014(3)
N15 0.028(3) 0.036(3) 0.048(4) 0.019(3) 0.011(3) 0.007(2)
N16 0.024(3) 0.042(3) 0.033(3) -0.005(3) 0.005(2) 0.003(2)
O1 0.031(2) 0.024(2) 0.030(2) 0.0048(18) 0.0029(18) 0.0006(18)
O2 0.028(2) 0.017(2) 0.042(3) 0.0058(19) -0.0065(19) 0.0013(17)
O3 0.027(2) 0.031(2) 0.032(2) 0.0073(19) -0.0041(18) 0.0035(18)
O4 0.031(2) 0.013(2) 0.063(3) 0.004(2) 0.010(2) 0.0029(18)
O5 0.033(2) 0.035(3) 0.038(3) -0.001(2) 0.003(2) -0.004(2)
O6 0.037(3) 0.026(2) 0.046(3) -0.004(2) 0.011(2) 0.000(2)
O7 0.030(2) 0.047(3) 0.027(2) -0.005(2) 0.0025(19) -0.006(2)
O8 0.035(3) 0.033(3) 0.040(3) -0.003(2) 0.010(2) -0.009(2)
O9 0.103(6) 0.056(5) 0.163(9) -0.006(5) -0.064(6) 0.009(4)
O10 0.166(11) 0.156(11) 0.115(8) 0.004(7) 0.067(8) 0.015(8)
O11 0.121(7) 0.048(4) 0.155(8) 0.005(5) -0.082(7) 0.002(4)
O12 0.120(7) 0.125(8) 0.060(5) 0.023(5) -0.011(5) -0.022(6)
O13 0.203(14) 0.245(17) 0.172(12) -0.105(12) 0.040(11) 0.078(13)
O14 0.208(12) 0.126(9) 0.082(6) 0.022(6) 0.003(7) -0.086(8)
O15 0.107(7) 0.110(8) 0.144(9) 0.033(7) -0.057(7) -0.036(6)
O16 0.204(13) 0.123(10) 0.143(10) 0.008(8) 0.055(10) -0.026(9)
O17 0.144(10) 0.120(9) 0.176(11) 0.056(8) -0.068(8) -0.047(7)
S1 0.093(2) 0.0719(19) 0.0712(17) -0.0082(15) -0.0110(16) 0.0066(16)
S2 0.097(2) 0.099(2) 0.0650(17) -0.0013(17) 0.0066(16) -0.0119(19)
S3 0.124(3) 0.097(3) 0.089(2) 0.001(2) -0.015(2) -0.026(2)
F1 0.086(5) 0.130(7) 0.140(7) -0.041(6) -0.038(5) -0.001(5)
F2 0.128(8) 0.210(12) 0.132(7) -0.027(7) 0.046(6) 0.031(7)
F3 0.132(7) 0.074(5) 0.151(8) -0.010(5) -0.025(6) 0.012(5)
F4 0.179(9) 0.105(6) 0.105(6) 0.029(5) -0.024(6) -0.052(6)
F5 0.111(7) 0.149(9) 0.241(13) -0.037(9) -0.028(8) 0.027(7)
F6 0.213(11) 0.180(10) 0.078(5) 0.040(6) -0.049(6) -0.062(8)
F7 0.094(6) 0.105(7) 0.211(11) -0.016(7) -0.013(6) -0.007(5)
F8 0.242(17) 0.43(3) 0.112(9) -0.024(13) 0.028(10) -0.030(17)
F9 0.099(8) 0.301(19) 0.296(17) -0.075(15) -0.039(9) -0.016(10)
C1 0.011(2) 0.027(3) 0.028(3) 0.003(2) 0.005(2) -0.003(2)
C2 0.025(3) 0.018(3) 0.024(3) -0.001(2) 0.001(2) -0.002(2)
C3 0.020(3) 0.016(3) 0.027(3) 0.003(2) 0.006(2) 0.001(2)
C4 0.027(3) 0.021(3) 0.025(3) -0.004(2) 0.001(2) -0.004(2)
C5 0.019(3) 0.023(3) 0.034(3) 0.002(3) 0.007(2) -0.002(2)
C6 0.024(3) 0.015(3) 0.035(3) 0.003(2) 0.010(3) 0.003(2)
C7 0.025(3) 0.031(3) 0.031(3) 0.002(3) 0.007(3) 0.001(3)
C8 0.026(3) 0.029(3) 0.033(3) -0.001(3) 0.012(3) -0.003(3)
C9 0.019(3) 0.037(4) 0.038(4) -0.004(3) 0.009(3) -0.002(3)
C10 0.030(3) 0.035(4) 0.038(4) 0.006(3) 0.010(3) 0.001(3)
C11 0.023(3) 0.033(4) 0.033(3) 0.003(3) 0.007(3) -0.001(3)
C12 0.024(3) 0.039(4) 0.035(4) 0.000(3) 0.008(3) -0.003(3)
C13 0.041(4) 0.039(4) 0.063(5) -0.006(4) 0.022(4) -0.005(3)
C14 0.053(5) 0.055(5) 0.062(5) -0.013(4) 0.022(4) -0.012(4)
C15 0.042(4) 0.054(5) 0.044(4) 0.005(4) 0.014(3) 0.000(4)
C16 0.036(4) 0.057(5) 0.053(5) -0.012(4) 0.017(4) 0.000(4)
C17 0.040(4) 0.046(5) 0.052(5) -0.006(4) 0.015(4) -0.002(3)
C18 0.051(5) 0.053(5) 0.045(4) 0.003(4) 0.016(4) 0.004(4)
C19 0.046(5) 0.059(5) 0.045(4) 0.005(4) 0.018(4) 0.007(4)
C20 0.039(4) 0.038(4) 0.040(4) 0.001(3) 0.017(3) -0.004(3)
C21 0.051(5) 0.047(5) 0.048(5) 0.003(4) 0.018(4) -0.007(4)
C22 0.041(4) 0.044(4) 0.039(4) 0.003(3) 0.012(3) 0.004(3)
C23 0.049(5) 0.053(5) 0.045(4) -0.007(4) 0.019(4) 0.003(4)
C24 0.047(5) 0.053(5) 0.055(5) -0.006(4) 0.024(4) -0.004(4)
C25 0.034(4) 0.045(4) 0.042(4) 0.004(3) 0.010(3) 0.008(3)
C26 0.032(4) 0.053(5) 0.055(5) 0.011(4) 0.016(3) 0.001(3)
C27 0.028(3) 0.052(5) 0.045(4) 0.000(4) 0.012(3) 0.006(3)
C28 0.040(4) 0.043(4) 0.044(4) 0.008(3) 0.012(3) 0.011(3)
C29 0.034(4) 0.040(4) 0.044(4) 0.005(3) 0.007(3) 0.007(3)
C30 0.023(3) 0.064(5) 0.043(4) -0.002(4) 0.007(3) 0.001(3)
C31 0.032(4) 0.059(5) 0.041(4) 0.000(4) 0.000(3) -0.001(3)
C32 0.030(3) 0.038(4) 0.049(4) -0.001(3) 0.006(3) -0.001(3)
C33 0.030(4) 0.044(5) 0.062(5) -0.004(4) 0.012(3) 0.007(3)
C34 0.034(4) 0.046(5) 0.056(5) -0.006(4) 0.016(3) -0.004(3)
C35 0.046(5) 0.051(5) 0.067(6) 0.003(4) 0.022(4) -0.003(4)
C36 0.040(4) 0.044(5) 0.055(5) 0.001(4) 0.013(4) 0.004(3)
C37 0.025(3) 0.045(4) 0.051(4) -0.003(3) 0.009(3) 0.001(3)
C38 0.031(4) 0.064(6) 0.053(5) -0.002(4) 0.012(3) -0.002(4)
C39 0.027(4) 0.068(6) 0.049(5) -0.020(4) 0.006(3) -0.003(4)
C40 0.056(5) 0.060(6) 0.056(5) -0.003(4) 0.028(4) -0.025(4)
C41 0.029(3) 0.045(4) 0.040(4) 0.000(3) 0.000(3) -0.010(3)
C42 0.036(4) 0.081(7) 0.056(5) 0.002(5) 0.014(4) -0.003(4)
C43 0.053(5) 0.053(5) 0.057(5) -0.006(4) 0.007(4) -0.006(4)
C44 0.046(4) 0.057(5) 0.049(5) -0.004(4) 0.021(4) -0.014(4)
C45 0.074(7) 0.065(6) 0.072(6) -0.013(5) 0.039(5) -0.041(5)
C46 0.046(5) 0.072(6) 0.048(5) -0.019(4) 0.015(4) -0.013(4)
C47 0.044(5) 0.075(7) 0.064(6) -0.001(5) 0.029(4) -0.009(4)
C48 0.043(4) 0.058(5) 0.048(5) -0.001(4) 0.019(4) -0.006(4)
C49 0.034(4) 0.069(6) 0.059(5) 0.014(5) 0.005(4) 0.004(4)
C50 0.037(4) 0.071(6) 0.070(6) -0.014(5) 0.019(4) 0.002(4)
C51 0.040(4) 0.058(5) 0.038(4) 0.004(4) 0.007(3) 0.000(4)
C52 0.038(4) 0.044(5) 0.059(5) 0.008(4) 0.004(4) -0.005(3)
C53 0.045(4) 0.036(4) 0.055(5) 0.009(4) 0.011(4) 0.003(3)
C54 0.030(4) 0.063(5) 0.050(5) 0.002(4) 0.008(3) 0.003(4)
C55 0.043(4) 0.052(5) 0.062(5) -0.006(4) 0.017(4) -0.005(4)
C56 0.036(4) 0.040(4) 0.049(4) -0.014(3) 0.006(3) -0.003(3)
C57 0.034(4) 0.046(5) 0.056(5) -0.010(4) 0.011(3) 0.004(3)
C58 0.030(4) 0.061(5) 0.046(4) -0.003(4) 0.010(3) -0.002(3)
C59 0.029(4) 0.054(5) 0.060(5) -0.014(4) 0.007(3) -0.008(3)
C60 0.040(4) 0.046(5) 0.045(4) -0.007(4) 0.013(3) 0.000(3)
C61 0.042(4) 0.028(4) 0.062(5) 0.022(4) 0.009(4) 0.009(3)
C62 0.067(6) 0.038(4) 0.044(4) 0.021(4) 0.000(4) 0.011(4)
C63 0.122(10) 0.064(6) 0.033(4) 0.035(4) 0.017(5) 0.045(6)
C64 0.050(5) 0.060(6) 0.063(5) 0.034(5) 0.032(4) 0.016(4)
C65 0.053(5) 0.015(3) 0.097(7) 0.030(4) 0.028(5) 0.007(3)
C66 0.061(6) 0.035(5) 0.093(7) 0.004(5) 0.001(5) 0.017(4)
C67 0.076(7) 0.058(6) 0.088(8) 0.015(5) -0.033(6) 0.015(5)
C68 0.164(14) 0.116(11) 0.031(5) -0.004(6) 0.010(6) 0.058(10)
C69 0.109(10) 0.073(8) 0.181(14) 0.061(9) 0.109(10) 0.044(7)
C70 0.058(6) 0.044(6) 0.159(12) 0.031(7) -0.011(7) 0.000(5)
C71 0.025(3) 0.018(3) 0.043(4) -0.006(3) -0.003(3) -0.001(2)
C72 0.026(3) 0.032(4) 0.044(4) 0.004(3) 0.001(3) -0.011(3)
C73 0.019(3) 0.039(4) 0.043(4) -0.005(3) 0.005(3) -0.005(3)
C74 0.023(3) 0.026(3) 0.038(4) -0.006(3) -0.005(3) 0.000(3)
C75 0.029(3) 0.041(4) 0.023(3) -0.009(3) -0.006(3) -0.007(3)
C76 0.055(5) 0.025(4) 0.125(9) -0.023(5) 0.002(6) 0.001(4)
C77 0.040(4) 0.062(6) 0.061(5) 0.022(4) -0.003(4) -0.023(4)
C78 0.034(4) 0.064(6) 0.076(6) -0.020(5) 0.009(4) 0.001(4)
C79 0.034(4) 0.039(4) 0.070(5) 0.007(4) -0.019(4) 0.011(3)
C80 0.044(4) 0.069(6) 0.044(4) -0.008(4) 0.006(4) -0.012(4)
C81 0.049(5) 0.057(5) 0.024(3) -0.009(4) 0.006(3) 0.001(4)
C82 0.066(7) 0.034(5) 0.056(5) -0.029(4) -0.004(5) -0.012(4)
C83 0.044(9) 0.043(9) 0.015(6) -0.003(7) 0.007(6) 0.003(7)
C84 0.057(10) 0.034(8) 0.035(9) -0.018(7) 0.026(8) -0.008(8)
C85 0.063(11) 0.033(8) 0.038(9) -0.007(7) 0.003(7) 0.001(7)
C86 0.067(11) 0.074(13) 0.062(11) -0.022(10) -0.029(9) -0.020(9)
C87 0.067(11) 0.040(9) 0.065(10) -0.032(8) -0.021(9) 0.000(8)
C88 0.047(9) 0.075(12) 0.065(10) -0.005(9) 0.006(8) 0.020(9)
C89 0.070(10) 0.035(8) 0.059(9) -0.012(7) 0.034(8) -0.020(7)
C90 0.091(13) 0.066(11) 0.036(8) 0.010(8) -0.009(9) -0.002(10)
C81' 0.049(5) 0.057(5) 0.024(3) -0.009(4) 0.006(3) 0.001(4)
C82' 0.066(7) 0.034(5) 0.056(5) -0.029(4) -0.004(5) -0.012(4)
C83' 0.046(10) 0.075(13) 0.048(10) -0.039(9) 0.018(8) 0.013(9)
C84' 0.049(10) 0.074(14) 0.035(9) -0.003(10) 0.011(8) -0.027(11)
C85' 0.068(13) 0.057(11) 0.022(8) -0.003(7) 0.007(8) -0.008(9)
C86' 0.062(11) 0.080(14) 0.054(10) -0.026(10) -0.002(9) -0.007(10)
C87' 0.112(16) 0.039(10) 0.087(13) -0.035(10) 0.006(12) -0.015(10)
C88' 0.076(12) 0.092(14) 0.082(13) -0.017(11) 0.026(10) 0.050(11)
C89' 0.082(14) 0.126(18) 0.104(15) 0.001(14) 0.034(12) -0.041(13)
C90' 0.102(15) 0.076(12) 0.045(9) 0.008(9) 0.019(10) -0.006(11)
C91 0.057(6) 0.041(5) 0.097(8) 0.035(5) 0.004(5) 0.015(4)
C92 0.037(4) 0.107(9) 0.068(6) 0.060(6) 0.011(4) 0.035(5)
C93 0.032(4) 0.063(6) 0.050(5) 0.022(4) 0.002(3) 0.018(4)
C94 0.025(3) 0.051(5) 0.064(5) 0.011(4) 0.008(3) 0.013(3)
C95 0.047(5) 0.045(5) 0.106(8) 0.011(5) -0.005(5) 0.022(4)
C96 0.086(9) 0.070(8) 0.238(19) 0.102(11) 0.009(10) 0.003(7)
C97 0.057(6) 0.181(14) 0.062(6) 0.062(8) 0.016(5) 0.039(8)
C98 0.032(4) 0.063(6) 0.067(6) 0.001(5) -0.009(4) 0.011(4)
C99 0.031(4) 0.073(6) 0.070(6) -0.009(5) 0.017(4) 0.010(4)
C100 0.062(7) 0.070(8) 0.181(14) -0.034(9) 0.000(8) 0.027(6)
C101 0.062(11) 0.062(9) 0.061(9) -0.007(7) 0.036(8) 0.000(8)
C102 0.056(6) 0.058(10) 0.049(6) -0.019(7) 0.007(5) 0.002(7)
C103 0.083(13) 0.051(7) 0.066(7) -0.033(6) 0.038(8) -0.006(8)
C104 0.058(7) 0.057(9) 0.032(6) -0.013(7) -0.002(5) -0.018(8)
C105 0.061(10) 0.049(9) 0.023(7) 0.013(7) -0.001(7) 0.003(8)
C106 0.116(15) 0.099(14) 0.042(9) 0.015(9) 0.021(10) -0.030(12)
C107 0.095(14) 0.105(15) 0.089(13) -0.029(12) 0.005(11) 0.051(12)
C108 0.19(2) 0.073(13) 0.091(14) -0.011(12) 0.048(14) 0.015(14)
C109 0.093(14) 0.144(17) 0.076(12) -0.031(12) 0.017(11) -0.065(13)
C110 0.163(19) 0.129(18) 0.099(16) -0.003(14) -0.001(15) 0.023(16)
C111 0.062(11) 0.062(9) 0.061(9) -0.007(7) 0.036(8) 0.000(8)
C112 0.056(6) 0.058(10) 0.049(6) -0.019(7) 0.007(5) 0.002(7)
C113 0.083(13) 0.051(7) 0.066(7) -0.033(6) 0.038(8) -0.006(8)
C114 0.058(7) 0.057(9) 0.032(6) -0.013(7) -0.002(5) -0.018(8)
C115 0.077(13) 0.079(13) 0.041(9) -0.018(9) -0.001(9) -0.025(11)
C116 0.078(13) 0.141(18) 0.101(15) -0.010(14) 0.043(12) -0.034(13)
C117 0.098(15) 0.116(16) 0.094(15) -0.041(13) -0.027(12) 0.031(13)
C118 0.145(18) 0.095(15) 0.119(16) -0.041(13) 0.048(14) -0.062(14)
C119 0.097(17) 0.16(2) 0.142(19) -0.030(16) 0.001(15) -0.001(15)
C120 0.135(18) 0.129(18) 0.067(12) 0.011(13) -0.014(13) -0.015(15)
C121 0.025(4) 0.070(6) 0.051(5) 0.000(4) 0.004(3) 0.015(4)
C122 0.023(4) 0.067(6) 0.089(7) 0.007(5) 0.015(4) 0.009(4)
C123 0.038(4) 0.068(6) 0.053(5) -0.007(4) -0.017(4) 0.017(4)
C124 0.055(5) 0.069(6) 0.045(5) 0.022(4) 0.003(4) 0.030(5)
C125 0.038(4) 0.052(5) 0.065(6) 0.009(4) -0.002(4) 0.009(4)
C126 0.044(5) 0.085(7) 0.086(7) -0.012(6) 0.025(5) 0.015(5)
C127 0.038(5) 0.102(9) 0.092(8) -0.015(7) 0.019(5) -0.020(5)
C128 0.072(7) 0.113(10) 0.059(6) -0.025(6) -0.006(5) 0.020(7)
C129 0.092(8) 0.121(10) 0.049(6) 0.028(6) 0.027(6) 0.035(7)
C130 0.067(7) 0.042(5) 0.128(10) 0.009(6) 0.011(7) 0.015(5)
C131 0.047(4) 0.063(5) 0.033(4) 0.017(4) -0.002(3) 0.004(4)
C132 0.081(6) 0.033(4) 0.037(4) 0.008(3) 0.016(4) 0.004(4)
C133 0.052(5) 0.066(6) 0.036(4) 0.006(4) 0.011(4) -0.018(4)
C134 0.049(5) 0.063(5) 0.037(4) 0.005(4) 0.024(4) 0.001(4)
C135 0.042(4) 0.052(5) 0.027(3) 0.006(3) 0.007(3) -0.007(3)
C136 0.069(7) 0.140(12) 0.099(9) 0.066(9) 0.009(7) 0.033(8)
C137 0.203(16) 0.046(6) 0.082(8) 0.002(6) 0.047(9) -0.014(8)
C138 0.092(8) 0.098(8) 0.049(5) 0.001(5) 0.017(5) -0.055(7)
C139 0.053(6) 0.131(10) 0.057(6) -0.011(6) 0.023(5) 0.019(6)
C140 0.095(8) 0.078(7) 0.035(4) 0.006(4) 0.003(5) -0.031(6)
C141 0.092(8) 0.155(11) 0.054(6) 0.012(7) -0.004(6) -0.102(8)
C142 0.078(7) 0.062(7) 0.085(8) -0.005(6) -0.022(6) -0.030(6)
C143 0.058(6) 0.060(6) 0.060(6) -0.017(5) -0.001(4) -0.014(5)
C144 0.065(6) 0.074(7) 0.076(7) 0.005(6) -0.037(5) -0.020(5)
C145 0.022(4) 0.137(10) 0.144(11) -0.095(9) 0.009(5) -0.018(5)
C146 0.201(15) 0.169(14) 0.149(13) 0.029(11) 0.020(11) -0.113(12)
C147 0.163(14) 0.111(12) 0.224(16) -0.023(12) 0.002(13) -0.014(11)
C148 0.101(9) 0.178(13) 0.101(9) -0.067(9) 0.019(8) -0.034(9)
C149 0.167(14) 0.139(13) 0.214(16) 0.042(12) -0.100(12) -0.046(11)
C150 0.057(8) 0.261(17) 0.218(15) -0.139(13) -0.019(9) 0.009(10)
C151 0.052(6) 0.087(9) 0.123(11) -0.007(8) -0.007(7) -0.002(6)
C152 0.108(10) 0.088(10) 0.076(8) 0.013(7) -0.001(7) -0.020(8)
C153 0.058(9) 0.118(15) 0.30(3) 0.045(18) 0.022(13) -0.016(9)
S4 0.073(3) 0.038(3) 0.034(2) -0.0071(18) 0.018(2) -0.002(2)
O18 0.061(7) 0.057(7) 0.067(7) -0.003(6) 0.028(6) -0.003(6)
O19 0.101(14) 0.050(9) 0.053(10) -0.005(7) 0.008(10) 0.008(10)
O20 0.101(14) 0.034(8) 0.066(10) -0.019(7) 0.038(11) -0.024(10)
C154 0.048(12) 0.079(18) 0.060(15) 0.038(15) 0.035(11) 0.011(11)
F10 0.080(12) 0.067(14) 0.089(18) -0.025(12) 0.024(11) -0.001(9)
F11 0.22(4) 0.24(5) 0.10(2) 0.04(2) 0.11(2) 0.05(3)
F12 0.095(14) 0.054(9) 0.135(18) -0.040(10) 0.045(14) -0.002(8)
S5 0.075(3) 0.058(4) 0.045(3) 0.011(2) 0.010(2) -0.003(2)
O21 0.101(14) 0.079(11) 0.057(9) 0.036(8) 0.001(9) -0.009(10)
O22 0.061(15) 0.178(13) 0.077(15) 0.035(13) -0.003(13) 0.018(11)
O23 0.121(18) 0.053(12) 0.028(9) 0.025(8) -0.003(9) -0.006(11)
C156 0.099(11) 0.114(16) 0.053(7) 0.032(11) 0.003(7) 0.002(12)
F13 0.160(15) 0.116(13) 0.046(7) 0.002(7) 0.012(8) -0.031(11)
F14 0.109(12) 0.136(15) 0.108(12) 0.004(10) 0.020(9) -0.047(11)
F15 0.168(16) 0.075(10) 0.098(12) -0.004(8) 0.011(11) -0.030(10)
S6 0.142(7) 0.049(3) 0.147(7) 0.012(4) 0.084(6) 0.020(4)
O24 0.26(3) 0.11(2) 0.142(16) 0.001(19) 0.064(16) -0.01(2)
O25 0.139(16) 0.081(11) 0.117(14) -0.021(10) 0.021(12) -0.036(11)
O26 0.079(10) 0.075(11) 0.182(16) -0.028(11) 0.031(11) -0.004(9)
C158 0.047(15) 0.033(6) 0.093(9) -0.008(6) -0.008(11) 0.011(10)
F16 0.159(16) 0.092(13) 0.074(11) 0.007(10) -0.028(12) -0.009(11)
F17 0.098(13) 0.150(19) 0.132(14) 0.006(12) 0.046(12) 0.055(13)
F18 0.16(2) 0.106(16) 0.22(3) -0.012(16) -0.046(19) -0.008(14)
S4' 0.065(3) 0.059(3) 0.045(3) -0.013(3) 0.013(2) -0.017(2)
O18' 0.17(2) 0.110(19) 0.037(9) -0.004(9) 0.000(11) -0.101(19)
O19' 0.17(3) 0.060(14) 0.078(16) -0.042(11) 0.076(16) -0.049(15)
O20' 0.085(10) 0.071(9) 0.100(10) -0.012(8) 0.062(9) -0.014(7)
C155 0.092(16) 0.071(14) 0.064(12) -0.019(11) 0.024(12) -0.043(13)
F10' 0.057(8) 0.127(12) 0.092(10) -0.013(9) 0.021(7) -0.007(7)
F11' 0.133(12) 0.064(7) 0.048(6) -0.022(5) 0.030(8) -0.010(8)
F12' 0.164(15) 0.069(8) 0.047(6) 0.001(6) 0.010(8) -0.040(9)
S5' 0.093(4) 0.078(6) 0.049(3) 0.009(3) 0.025(3) 0.010(3)
O21' 0.128(18) 0.058(11) 0.065(12) -0.008(8) 0.026(12) -0.018(11)
O22' 0.061(15) 0.178(13) 0.077(15) 0.035(13) -0.003(13) 0.018(11)
O23' 0.15(3) 0.10(2) 0.10(2) -0.029(17) 0.036(18) 0.012(19)
C157 0.099(11) 0.114(16) 0.053(7) 0.032(11) 0.003(7) 0.002(12)
F13' 0.133(15) 0.161(18) 0.116(14) 0.026(12) 0.027(11) 0.003(13)
F14' 0.114(13) 0.135(16) 0.132(15) 0.027(12) 0.044(11) 0.020(11)
F15' 0.102(11) 0.110(12) 0.086(10) 0.043(9) 0.010(9) 0.011(10)
S6' 0.139(8) 0.062(4) 0.060(4) 0.007(3) 0.019(4) 0.003(4)
O24' 0.26(3) 0.11(2) 0.142(16) 0.001(19) 0.064(16) -0.01(2)
O25' 0.18(2) 0.053(11) 0.15(2) -0.014(12) 0.071(18) -0.007(13)
O26' 0.139(15) 0.047(9) 0.074(10) -0.007(8) 0.004(10) -0.001(10)
C159 0.047(15) 0.033(6) 0.093(9) -0.008(6) -0.008(11) 0.011(10)
F16' 0.112(15) 0.14(2) 0.090(12) -0.034(12) 0.037(11) -0.008(14)
F17' 0.15(2) 0.085(14) 0.100(18) -0.024(15) -0.004(17) -0.004(12)
F18' 0.091(15) 0.086(13) 0.098(12) 0.017(9) 0.027(13) 0.019(13)
C160 0.176(16) 0.215(18) 0.175(16) -0.066(14) -0.011(13) 0.051(14)
O33 0.099(5) 0.074(5) 0.060(4) -0.015(4) -0.007(4) 0.020(4)
O34 0.254(14) 0.134(10) 0.142(9) -0.010(8) 0.097(10) -0.014(9)

loop_
_atom_type_symbol
_atom_type_description
_atom_type_scat_dispersion_real
_atom_type_scat_dispersion_imag
_atom_type_scat_source
C C 0.0033 0.0016 'International Tables Vol C Tables 4.2.6.8 and 6.1.1.4'
N N 0.0061 0.0033 'International Tables Vol C Tables 4.2.6.8 and 6.1.1.4'
O O 0.0106 0.0060 'International Tables Vol C Tables 4.2.6.8 and 6.1.1.4'
F F 0.0171 0.0103 'International Tables Vol C Tables 4.2.6.8 and 6.1.1.4'
S S 0.1246 0.1234 'International Tables Vol C Tables 4.2.6.8 and 6.1.1.4'
Rh Rh -1.1178 0.9187 'International Tables Vol C Tables 4.2.6.8 and 6.1.1.4'
H H 0.0000 0.0000 'International Tables Vol C Tables 4.2.6.8 and 6.1.1.4'

loop_
_geom_angle_atom_site_label_1
_geom_angle_atom_site_label_2
_geom_angle_atom_site_label_3
_geom_angle
O2 Rh1 O1 79.56(16)
O2 Rh1 C61 117.9(3)
O1 Rh1 C61 162.2(3)
O2 Rh1 C62 157.5(3)
O1 Rh1 C62 123.0(3)
C61 Rh1 C62 39.7(3)
O2 Rh1 C63 147.4(4)
O1 Rh1 C63 98.5(3)
C61 Rh1 C63 65.2(3)
C62 Rh1 C63 39.4(4)
O2 Rh1 N9 86.0(2)
O1 Rh1 N9 83.8(2)
C61 Rh1 N9 100.1(3)
C62 Rh1 N9 95.4(3)
C63 Rh1 N9 126.3(4)
O2 Rh1 C64 110.9(3)
O1 Rh1 C64 106.5(3)
C61 Rh1 C64 65.4(3)
C62 Rh1 C64 65.9(3)
C63 Rh1 C64 38.1(4)
N9 Rh1 C64 161.3(3)
O2 Rh1 C65 97.6(3)
O1 Rh1 C65 142.5(2)
C61 Rh1 C65 38.1(3)
C62 Rh1 C65 65.3(4)
C63 Rh1 C65 64.3(4)
N9 Rh1 C65 133.6(3)
C64 Rh1 C65 39.3(4)
N3 Rh2 N1 76.0(2)
N3 Rh2 N11 86.85(19)
N1 Rh2 N11 87.9(2)
N3 Rh2 C71 110.1(2)
N1 Rh2 C71 165.4(2)
N11 Rh2 C71 105.4(2)
N3 Rh2 C75 148.2(2)
N1 Rh2 C75 135.9(2)
N11 Rh2 C75 93.7(2)
C71 Rh2 C75 39.2(3)
N3 Rh2 C73 117.6(2)
N1 Rh2 C73 100.2(2)
N11 Rh2 C73 155.3(2)
C71 Rh2 C73 65.2(3)
C75 Rh2 C73 64.3(3)
N3 Rh2 C72 96.6(2)
N1 Rh2 C72 128.6(2)
N11 Rh2 C72 143.1(2)
C71 Rh2 C72 39.1(3)
C75 Rh2 C72 64.8(3)
C73 Rh2 C72 38.4(3)
N3 Rh2 C74 155.9(2)
N1 Rh2 C74 103.8(2)
N11 Rh2 C74 117.2(2)
C71 Rh2 C74 65.0(2)
C75 Rh2 C74 38.1(2)
C73 Rh2 C74 38.3(3)
C72 Rh2 C74 64.3(3)
N4 Rh3 C82 106.07(19)
N4 Rh3 C83 100.4(2)
C82 Rh3 C83 39.51(9)
N4 Rh3 N13 87.7(2)
C82 Rh3 N13 111.1(2)
C83 Rh3 N13 150.6(2)
N4 Rh3 C85' 149.6(2)
C82 Rh3 C85' 60.51(13)
C83 Rh3 C85' 51.08(11)
N13 Rh3 C85' 122.2(2)
N4 Rh3 N2 76.75(19)
C82 Rh3 N2 159.7(2)
C83 Rh3 N2 120.4(2)
N13 Rh3 N2 88.95(19)
C85' Rh3 N2 106.77(18)
N4 Rh3 C81' 144.32(19)
C82 Rh3 C81' 39.98(9)
C83 Rh3 C81' 61.74(13)
N13 Rh3 C81' 95.6(2)
C85' Rh3 C81' 38.39(9)
N2 Rh3 C81' 138.68(19)
N4 Rh3 C84' 111.4(2)
C82 Rh3 C84' 56.25(12)
C83 Rh3 C84' 21.49(5)
N13 Rh3 C84' 158.9(2)
C85' Rh3 C84' 38.19(9)
N2 Rh3 C84' 103.7(2)
C81' Rh3 C84' 63.79(13)
N4 Rh3 C82' 106.75(19)
C82 Rh3 C82' 7.5
C83 Rh3 C82' 46.97(11)
N13 Rh3 C82' 103.6(2)
C85' Rh3 C82' 63.70(13)
N2 Rh3 C82' 166.9(2)
C81' Rh3 C82' 37.99(8)
C84' Rh3 C82' 63.23(13)
N4 Rh3 C83' 91.0(2)
C82 Rh3 C83' 30.51(7)
C83 Rh3 C83' 16.2
N13 Rh3 C83' 138.2(2)
C85' Rh3 C83' 63.48(13)
N2 Rh3 C83' 131.2(2)
C81' Rh3 C83' 63.36(13)
C84' Rh3 C83' 37.69(9)
C82' Rh3 C83' 37.58(9)
N4 Rh3 C81 140.1(2)
C82 Rh3 C81 38.44(9)
C83 Rh3 C81 64.48(13)
N13 Rh3 C81 91.25(19)
C85' Rh3 C81 44.45(10)
N2 Rh3 C81 143.13(19)
C81' Rh3 C81 6.1
C84' Rh3 C81 68.47(14)
C82' Rh3 C81 35.31(8)
C83' Rh3 C81 64.28(13)
N4 Rh3 C84 128.2(3)
C82 Rh3 C84 64.47(14)
C83 Rh3 C84 38.43(9)
N13 Rh3 C84 144.1(3)
C85' Rh3 C84 22.58(5)
N2 Rh3 C84 97.63(18)
C81' Rh3 C84 57.12(12)
C84' Rh3 C84 19.0
C82' Rh3 C84 70.16(14)
C83' Rh3 C84 54.10(12)
C81 Rh3 C84 62.84(13)
O3 Rh4 C92 119.6(4)
O3 Rh4 O4 80.01(17)
C92 Rh4 O4 160.0(4)
O3 Rh4 C94 106.1(3)
C92 Rh4 C94 65.5(3)
O4 Rh4 C94 107.2(3)
O3 Rh4 N15 84.5(2)
C92 Rh4 N15 99.1(3)
O4 Rh4 N15 86.0(2)
C94 Rh4 N15 164.1(3)
O3 Rh4 C93 94.0(3)
C92 Rh4 C93 39.9(3)
O4 Rh4 C93 143.2(3)
C94 Rh4 C93 39.5(3)
N15 Rh4 C93 129.8(3)
O3 Rh4 C95 143.9(3)
C92 Rh4 C95 63.4(4)
O4 Rh4 C95 98.7(3)
C94 Rh4 C95 39.3(3)
N15 Rh4 C95 131.5(3)
C93 Rh4 C95 65.5(4)
O3 Rh4 C91 158.9(3)
C92 Rh4 C91 39.4(4)
O4 Rh4 C91 120.7(4)
C94 Rh4 C91 65.7(3)
N15 Rh4 C91 100.1(3)
C93 Rh4 C91 67.1(4)
C95 Rh4 C91 37.1(4)
C114 Rh5 C115 40.58(13)
C114 Rh5 O6 159.6(3)
C115 Rh5 O6 144.6(3)
C114 Rh5 C113 40.48(12)
C115 Rh5 C113 67.30(18)
O6 Rh5 C113 119.1(3)
C114 Rh5 O5 121.7(3)
C115 Rh5 O5 93.0(2)
O6 Rh5 O5 78.41(18)
C113 Rh5 O5 160.1(2)
C114 Rh5 C102 66.48(18)
C115 Rh5 C102 55.31(16)
O6 Rh5 C102 100.6(2)
C113 Rh5 C102 48.88(14)
O5 Rh5 C102 122.4(2)
C114 Rh5 C101 49.96(15)
C115 Rh5 C101 17.97(6)
O6 Rh5 C101 128.9(2)
C113 Rh5 C101 63.66(17)
O5 Rh5 C101 98.4(2)
C102 Rh5 C101 38.71(11)
C114 Rh5 N12 99.2(3)
C115 Rh5 N12 129.0(3)
O6 Rh5 N12 85.0(2)
C113 Rh5 N12 103.9(2)
O5 Rh5 N12 86.1(2)
C102 Rh5 N12 151.5(3)
C101 Rh5 N12 146.0(3)
C114 Rh5 C103 54.39(15)
C115 Rh5 C103 72.77(19)
O6 Rh5 C103 105.5(2)
C113 Rh5 C103 16.1
O5 Rh5 C103 160.7(2)
C102 Rh5 C103 38.56(11)
C101 Rh5 C103 64.11(17)
N12 Rh5 C103 112.9(3)
C114 Rh5 C111 66.76(18)
C115 Rh5 C111 39.31(12)
O6 Rh5 C111 108.2(2)
C113 Rh5 C111 65.85(18)
O5 Rh5 C111 101.0(2)
C102 Rh5 C111 23.82(7)
C101 Rh5 C111 21.44(7)
N12 Rh5 C111 166.0(2)
C103 Rh5 C111 59.76(17)
C114 Rh5 C112 66.65(18)
C115 Rh5 C112 65.91(18)
O6 Rh5 C112 96.7(2)
C113 Rh5 C112 39.17(12)
O5 Rh5 C112 136.0(2)
C102 Rh5 C112 14.8
C101 Rh5 C112 51.08(14)
N12 Rh5 C112 137.5(3)
C103 Rh5 C112 25.89(8)
C111 Rh5 C112 38.56(12)
C114 Rh5 C105 15.77(5)
C115 Rh5 C105 25.43(8)
O6 Rh5 C105 164.4(2)
C113 Rh5 C105 51.80(14)
O5 Rh5 C105 108.9(2)
C102 Rh5 C105 63.78(17)
C101 Rh5 C105 37.82(11)
N12 Rh5 C105 108.9(3)
C103 Rh5 C105 63.08(16)
C111 Rh5 C105 57.44(16)
C112 Rh5 C105 68.32(17)
N7 Rh6 N10 86.8(2)
N7 Rh6 N5 76.8(2)
N10 Rh6 N5 88.1(2)
N7 Rh6 C125 105.1(3)
N10 Rh6 C125 107.6(3)
N5 Rh6 C125 164.3(3)
N7 Rh6 C121 96.4(3)
N10 Rh6 C121 146.9(3)
N5 Rh6 C121 124.8(3)
C125 Rh6 C121 39.8(3)
N7 Rh6 C122 122.5(3)
N10 Rh6 C122 150.6(3)
N5 Rh6 C122 100.1(3)
C125 Rh6 C122 65.5(3)
C121 Rh6 C122 38.6(3)
N7 Rh6 C124 141.3(3)
N10 Rh6 C124 91.5(3)
N5 Rh6 C124 141.8(3)
C125 Rh6 C124 39.3(3)
C121 Rh6 C124 65.8(3)
C122 Rh6 C124 64.8(4)
N7 Rh6 C123 160.9(3)
N10 Rh6 C123 111.7(3)
N5 Rh6 C123 107.3(3)
C125 Rh6 C123 65.9(3)
C121 Rh6 C123 65.7(3)
C122 Rh6 C123 38.9(4)
C124 Rh6 C123 38.7(4)
N8 Rh7 N16 87.9(2)
N8 Rh7 C132 108.9(3)
N16 Rh7 C132 104.6(3)
N8 Rh7 N6 76.6(2)
N16 Rh7 N6 91.8(2)
C132 Rh7 N6 162.7(3)
N8 Rh7 C134 116.4(3)
N16 Rh7 C134 155.3(3)
C132 Rh7 C134 64.6(3)
N6 Rh7 C134 98.2(3)
N8 Rh7 C133 93.7(3)
N16 Rh7 C133 142.7(3)
C132 Rh7 C133 40.0(3)
N6 Rh7 C133 124.8(3)
C134 Rh7 C133 38.4(3)
N8 Rh7 C135 155.0(2)
N16 Rh7 C135 117.0(3)
C132 Rh7 C135 64.1(3)
N6 Rh7 C135 103.7(3)
C134 Rh7 C135 38.6(3)
C133 Rh7 C135 65.2(3)
N8 Rh7 C131 146.8(3)
N16 Rh7 C131 93.6(3)
C132 Rh7 C131 38.8(3)
N6 Rh7 C131 136.4(3)
C134 Rh7 C131 63.7(3)
C133 Rh7 C131 65.7(3)
C135 Rh7 C131 37.2(3)
C144 Rh8 O7 106.2(4)
C144 Rh8 O8 162.4(4)
O7 Rh8 O8 78.69(18)
C144 Rh8 C145 40.6(5)
O7 Rh8 C145 99.3(4)
O8 Rh8 C145 122.4(5)
C144 Rh8 C141 65.1(4)
O7 Rh8 C141 128.1(5)
O8 Rh8 C141 98.4(3)
C145 Rh8 C141 39.2(4)
C144 Rh8 N14 112.5(4)
O7 Rh8 N14 84.5(2)
O8 Rh8 N14 84.6(2)
C145 Rh8 N14 152.9(5)
C141 Rh8 N14 147.3(5)
C144 Rh8 C142 62.2(4)
O7 Rh8 C142 164.4(4)
O8 Rh8 C142 109.3(3)
C145 Rh8 C142 65.1(5)
C141 Rh8 C142 39.0(5)
N14 Rh8 C142 109.2(4)
C144 Rh8 C143 35.6(4)
O7 Rh8 C143 138.0(3)
O8 Rh8 C143 143.2(3)
C145 Rh8 C143 63.6(4)
C141 Rh8 C143 62.8(4)
N14 Rh8 C143 95.7(3)
C142 Rh8 C143 36.2(3)
C4 N1 C1 118.3(5)
C4 N1 Rh2 126.6(4)
C1 N1 Rh2 114.9(4)
C3 N2 C2 118.7(5)
C3 N2 Rh3 111.2(4)
C2 N2 Rh3 130.1(4)
C5 N3 O2 117.4(5)
C5 N3 Rh2 120.2(4)
O2 N3 Rh2 122.3(4)
C6 N4 O4 116.7(5)
C6 N4 Rh3 118.7(4)
O4 N4 Rh3 124.5(4)
C10 N5 C7 116.5(6)
C10 N5 Rh6 130.4(5)
C7 N5 Rh6 113.1(4)
C9 N6 C8 116.8(6)
C9 N6 Rh7 113.6(4)
C8 N6 Rh7 129.3(4)
C11 N7 O6 115.9(5)
C11 N7 Rh6 120.2(5)
O6 N7 Rh6 123.9(4)
C12 N8 O8 116.8(5)
C12 N8 Rh7 119.1(5)
O8 N8 Rh7 123.9(4)
C13 N9 C17 119.0(6)
C13 N9 Rh1 121.8(5)
C17 N9 Rh1 119.0(5)
C24 N10 C20 117.6(6)
C24 N10 Rh6 122.0(5)
C20 N10 Rh6 120.0(5)
C25 N11 C29 117.4(6)
C25 N11 Rh2 121.9(4)
C29 N11 Rh2 120.4(5)
C36 N12 C32 116.6(6)
C36 N12 Rh5 121.6(5)
C32 N12 Rh5 121.7(5)
C37 N13 C41 118.7(6)
C37 N13 Rh3 120.0(5)
C41 N13 Rh3 120.2(5)
C44 N14 C48 117.2(7)
C44 N14 Rh8 122.9(6)
C48 N14 Rh8 119.9(5)
C49 N15 C53 119.0(7)
C49 N15 Rh4 121.1(5)
C53 N15 Rh4 119.9(5)
C56 N16 C60 118.8(6)
C56 N16 Rh7 120.7(5)
C60 N16 Rh7 119.9(5)
C5 O1 Rh1 108.2(4)
N3 O2 Rh1 109.1(3)
C6 O3 Rh4 108.3(4)
N4 O4 Rh4 108.9(3)
C11 O5 Rh5 108.8(4)
N7 O6 Rh5 110.0(4)
C12 O7 Rh8 109.5(4)
N8 O8 Rh8 109.9(4)
O11 S1 O10 113.3(7)
O11 S1 O9 115.1(5)
O10 S1 O9 117.0(7)
O11 S1 C151 104.5(6)
O10 S1 C151 101.8(7)
O9 S1 C151 102.5(6)
O12 S2 O14 110.7(6)
O12 S2 O13 115.0(9)
O14 S2 O13 118.1(10)
O12 S2 C152 103.4(6)
O14 S2 C152 103.9(7)
O13 S2 C152 103.6(9)
O15 S3 O16 112.6(8)
O15 S3 O17 114.4(7)
O16 S3 O17 118.5(9)
O15 S3 C153 101.4(8)
O16 S3 C153 100.1(9)
O17 S3 C153 107.0(10)
N1 C1 C2 120.3(5)
N1 C1 C5 116.3(5)
C2 C1 C5 123.4(5)
N2 C2 C1 120.8(5)
N2 C3 C4 120.4(5)
N2 C3 C6 119.4(5)
C4 C3 C6 120.2(5)
N1 C4 C3 121.4(5)
O1 C5 N3 125.5(6)
O1 C5 C1 122.2(5)
N3 C5 C1 112.3(5)
O3 C6 N4 126.1(5)
O3 C6 C3 120.2(5)
N4 C6 C3 113.7(5)
N5 C7 C8 121.5(6)
N5 C7 C11 116.9(6)
C8 C7 C11 121.6(6)
N6 C8 C7 121.4(6)
N6 C9 C10 120.6(6)
N6 C9 C12 116.8(6)
C10 C9 C12 122.6(6)
N5 C10 C9 123.2(6)
O5 C11 N7 126.8(6)
O5 C11 C7 120.2(6)
N7 C11 C7 113.0(6)
O7 C12 N8 125.0(6)
O7 C12 C9 122.0(6)
N8 C12 C9 112.9(6)
N9 C13 C14 121.9(8)
C13 C14 C15 120.2(8)
C16 C15 C14 117.4(7)
C16 C15 C18 119.4(7)
C14 C15 C18 123.1(8)
C15 C16 C17 120.0(7)
N9 C17 C16 121.4(7)
C19 C18 C15 126.6(8)
C18 C19 C22 124.5(8)
N10 C20 C21 122.4(7)
C20 C21 C22 119.7(8)
C23 C22 C21 115.8(7)
C23 C22 C19 121.4(7)
C21 C22 C19 122.8(7)
C22 C23 C24 120.9(8)
N10 C24 C23 123.5(8)
N11 C25 C26 122.9(7)
C27 C26 C25 120.0(7)
C26 C27 C28 116.4(6)
C26 C27 C30 120.1(7)
C28 C27 C30 123.5(7)
C29 C28 C27 120.3(7)
N11 C29 C28 122.8(7)
C31 C30 C27 125.6(8)
C30 C31 C34 126.4(8)
N12 C32 C33 123.1(7)
C32 C33 C34 119.5(7)
C35 C34 C33 116.8(7)
C35 C34 C31 120.2(7)
C33 C34 C31 123.1(7)
C36 C35 C34 119.4(8)
N12 C36 C35 124.5(8)
N13 C37 C38 122.9(7)
C37 C38 C39 120.1(8)
C38 C39 C40 117.4(7)
C38 C39 C42 118.3(8)
C40 C39 C42 124.3(8)
C41 C40 C39 118.6(8)
N13 C41 C40 122.4(8)
C43 C42 C39 122.7(9)
C42 C43 C46 124.1(9)
N14 C44 C45 121.7(9)
C46 C45 C44 120.6(9)
C47 C46 C45 117.2(8)
C47 C46 C43 117.4(9)
C45 C46 C43 125.4(9)
C46 C47 C48 120.3(9)
N14 C48 C47 122.9(8)
N15 C49 C50 121.8(8)
C49 C50 C51 120.1(9)
C52 C51 C50 116.4(7)
C52 C51 C54 124.4(8)
C50 C51 C54 119.2(8)
C53 C52 C51 120.7(8)
N15 C53 C52 121.9(8)
C55 C54 C51 125.6(8)
C54 C55 C58 127.4(8)
N16 C56 C57 122.7(7)
C56 C57 C58 119.2(7)
C57 C58 C59 117.9(7)
C57 C58 C55 119.9(7)
C59 C58 C55 122.1(7)
C60 C59 C58 120.0(7)
N16 C60 C59 121.3(7)
C65 C61 C62 108.8(8)
C65 C61 C66 126.9(8)
C62 C61 C66 124.1(8)
C65 C61 Rh1 71.6(4)
C62 C61 Rh1 70.6(4)
C66 C61 Rh1 127.7(6)
C63 C62 C67 128.7(10)
C63 C62 C61 105.3(9)
C67 C62 C61 126.0(9)
C63 C62 Rh1 70.3(4)
C67 C62 Rh1 125.4(6)
C61 C62 Rh1 69.7(4)
C64 C63 C62 110.2(9)
C64 C63 C68 124.1(10)
C62 C63 C68 125.6(12)
C64 C63 Rh1 71.1(5)
C62 C63 Rh1 70.3(4)
C68 C63 Rh1 121.8(7)
C63 C64 C65 106.8(8)
C63 C64 C69 129.0(11)
C65 C64 C69 124.0(11)
C63 C64 Rh1 70.8(5)
C65 C64 Rh1 70.4(4)
C69 C64 Rh1 127.8(7)
C61 C65 C64 108.9(8)
C61 C65 C70 125.4(9)
C64 C65 C70 125.6(8)
C61 C65 Rh1 70.3(4)
C64 C65 Rh1 70.3(4)
C70 C65 Rh1 123.8(7)
C72 C71 C75 107.2(5)
C72 C71 C76 125.0(7)
C75 C71 C76 127.7(7)
C72 C71 Rh2 71.7(4)
C75 C71 Rh2 71.5(3)
C76 C71 Rh2 125.3(5)
C73 C72 C71 107.8(6)
C73 C72 C77 127.7(7)
C71 C72 C77 124.5(7)
C73 C72 Rh2 70.8(4)
C71 C72 Rh2 69.2(4)
C77 C72 Rh2 125.2(5)
C72 C73 C74 108.7(6)
C72 C73 C78 126.9(7)
C74 C73 C78 124.4(7)
C72 C73 Rh2 70.8(4)
C74 C73 Rh2 71.8(4)
C78 C73 Rh2 124.3(5)
C75 C74 C73 107.8(6)
C75 C74 C79 125.6(7)
C73 C74 C79 126.5(6)
C75 C74 Rh2 69.9(4)
C73 C74 Rh2 69.9(4)
C79 C74 Rh2 128.5(5)
C74 C75 C71 108.5(6)
C74 C75 C80 125.6(7)
C71 C75 C80 125.9(7)
C74 C75 Rh2 72.0(3)
C71 C75 Rh2 69.2(3)
C80 C75 Rh2 125.4(5)
C82 C81 C85 108.0
C82 C81 C86 126.0
C85 C81 C86 126.0
C82 C81 Rh3 66.85(16)
C85 C81 Rh3 73.85(16)
C86 C81 Rh3 124.83(14)
C81 C82 C83 108.0
C81 C82 C87 126.0
C83 C82 C87 126.0
C81 C82 Rh3 74.71(16)
C83 C82 Rh3 70.26(16)
C87 C82 Rh3 120.77(16)
C82 C83 C84 108.0
C82 C83 C88 126.0
C84 C83 C88 126.0
C82 C83 Rh3 70.23(15)
C84 C83 Rh3 74.72(17)
C88 C83 Rh3 120.79(16)
C85 C84 C83 108.0
C85 C84 C89 126.0
C83 C84 C89 126.0
C85 C84 Rh3 73.83(15)
C83 C84 Rh3 66.85(16)
C89 C84 Rh3 124.84(14)
C84 C85 C81 108.0
C84 C85 C90 126.0
C81 C85 C90 126.0
C84 C85 Rh3 69.15(15)
C81 C85 Rh3 69.13(14)
C90 C85 Rh3 127.29(14)
C85' C81' C82' 108.0
C85' C81' C86' 126.0
C82' C81' C86' 126.0
C85' C81' Rh3 70.49(15)
C82' C81' Rh3 72.32(16)
C86' C81' Rh3 122.86(15)
C81' C82' C83' 108.0
C81' C82' C87' 126.0
C83' C82' C87' 126.0
C81' C82' Rh3 69.69(16)
C83' C82' Rh3 71.70(15)
C87' C82' Rh3 124.21(15)
C84' C83' C82' 108.0
C84' C83' C88' 126.0
C82' C83' C88' 126.0
C84' C83' Rh3 70.15(15)
C82' C83' Rh3 70.72(15)
C88' C83' Rh3 124.72(15)
C85' C84' C83' 108.0
C85' C84' C89' 126.0
C83' C84' C89' 126.0
C85' C84' Rh3 69.78(16)
C83' C84' Rh3 72.16(16)
C89' C84' Rh3 123.69(14)
C84' C85' C81' 108.0
C84' C85' C90' 126.0
C81' C85' C90' 126.0
C84' C85' Rh3 72.03(16)
C81' C85' Rh3 71.12(15)
C90' C85' Rh3 122.52(16)
C95 C91 C92 105.0(9)
C95 C91 C96 129.8(13)
C92 C91 C96 125.2(12)
C95 C91 Rh4 70.4(5)
C92 C91 Rh4 67.8(4)
C96 C91 Rh4 127.6(7)
C91 C92 C93 111.0(9)
C91 C92 C97 126.7(10)
C93 C92 C97 122.2(12)
C91 C92 Rh4 72.8(5)
C93 C92 Rh4 71.5(4)
C97 C92 Rh4 124.0(6)
C94 C93 C92 104.5(9)
C94 C93 C98 124.2(8)
C92 C93 C98 130.8(9)
C94 C93 Rh4 69.4(4)
C92 C93 Rh4 68.6(5)
C98 C93 Rh4 119.4(5)
C95 C94 C93 107.4(8)
C95 C94 C99 125.1(9)
C93 C94 C99 127.3(8)
C95 C94 Rh4 71.2(5)
C93 C94 Rh4 71.1(4)
C99 C94 Rh4 127.4(6)
C91 C95 C94 112.0(10)
C91 C95 C100 123.6(11)
C94 C95 C100 124.3(11)
C91 C95 Rh4 72.5(6)
C94 C95 Rh4 69.4(5)
C100 C95 Rh4 122.8(7)
C105 C101 C102 108.0
C105 C101 C106 126.0
C102 C101 C106 126.0
C105 C101 Rh5 73.5(2)
C102 C101 Rh5 69.5(2)
C106 C101 Rh5 122.68(19)
C103 C102 C101 108.0
C103 C102 C107 126.0
C101 C102 C107 126.0
C103 C102 Rh5 72.4(2)
C101 C102 Rh5 71.8(2)
C107 C102 Rh5 121.5(2)
C102 C103 C104 108.0
C102 C103 C108 126.0
C104 C103 C108 126.0
C102 C103 Rh5 69.0(2)
C104 C103 Rh5 73.4(2)
C108 C103 Rh5 123.3(2)
C105 C104 C103 108.0
C105 C104 C109 126.0
C103 C104 C109 126.0
C105 C104 Rh5 71.0(2)
C103 C104 Rh5 69.0(2)
C109 C104 Rh5 125.52(19)
C101 C105 C104 108.0
C101 C105 C110 126.0
C104 C105 C110 126.0
C101 C105 Rh5 68.7(2)
C104 C105 Rh5 71.7(2)
C110 C105 Rh5 125.2(2)
C115 C111 C112 108.0
C115 C111 C116 126.0
C112 C111 C116 126.0
C115 C111 Rh5 67.3(2)
C112 C111 Rh5 70.9(2)
C116 C111 Rh5 127.26(18)
C111 C112 C113 108.0
C111 C112 C117 126.0
C113 C112 C117 126.0
C111 C112 Rh5 70.5(2)
C113 C112 Rh5 67.6(2)
C117 C112 Rh5 127.5(2)
C114 C113 C112 108.0
C114 C113 C118 126.0
C112 C113 C118 126.0
C114 C113 Rh5 67.7(2)
C112 C113 Rh5 73.3(2)
C118 C113 Rh5 124.6(2)
C115 C114 C113 108.0
C115 C114 C119 126.0
C113 C114 C119 126.0
C115 C114 Rh5 71.4(2)
C113 C114 Rh5 71.8(2)
C119 C114 Rh5 122.5(2)
C111 C115 C114 108.0
C111 C115 C120 126.0
C114 C115 C120 126.0
C111 C115 Rh5 73.3(2)
C114 C115 Rh5 68.0(2)
C120 C115 Rh5 124.2(2)
C122 C121 C125 107.3(8)
C122 C121 C126 128.0(9)
C125 C121 C126 124.8(9)
C122 C121 Rh6 71.3(4)
C125 C121 Rh6 69.2(4)
C126 C121 Rh6 125.8(6)
C121 C122 C123 109.7(8)
C121 C122 C127 127.0(9)
C123 C122 C127 123.3(10)
C121 C122 Rh6 70.1(4)
C123 C122 Rh6 71.4(4)
C127 C122 Rh6 126.7(7)
C128 C123 C124 126.8(9)
C128 C123 C122 126.4(10)
C124 C123 C122 106.8(8)
C128 C123 Rh6 126.8(6)
C124 C123 Rh6 70.2(5)
C122 C123 Rh6 69.7(5)
C123 C124 C125 108.4(8)
C123 C124 C129 125.1(10)
C125 C124 C129 126.5(10)
C123 C124 Rh6 71.1(4)
C125 C124 Rh6 68.5(4)
C129 C124 Rh6 126.4(7)
C124 C125 C130 125.7(9)
C124 C125 C121 107.9(8)
C130 C125 C121 126.0(9)
C124 C125 Rh6 72.1(5)
C130 C125 Rh6 128.5(6)
C121 C125 Rh6 71.0(5)
C135 C131 C132 107.2(7)
C135 C131 C136 125.1(10)
C132 C131 C136 127.7(10)
C135 C131 Rh7 70.7(4)
C132 C131 Rh7 67.3(4)
C136 C131 Rh7 127.1(7)
C131 C132 C133 109.7(7)
C131 C132 C137 124.3(10)
C133 C132 C137 125.5(10)
C131 C132 Rh7 73.9(5)
C133 C132 Rh7 72.3(4)
C137 C132 Rh7 126.7(6)
C134 C133 C138 127.3(10)
C134 C133 C132 104.1(7)
C138 C133 C132 128.6(10)
C134 C133 Rh7 70.3(4)
C138 C133 Rh7 126.0(6)
C132 C133 Rh7 67.6(4)
C133 C134 C135 110.1(7)
C133 C134 C139 124.7(9)
C135 C134 C139 125.2(9)
C133 C134 Rh7 71.3(4)
C135 C134 Rh7 71.4(4)
C139 C134 Rh7 123.8(6)
C131 C135 C134 108.6(7)
C131 C135 C140 126.0(8)
C134 C135 C140 125.0(8)
C131 C135 Rh7 72.1(4)
C134 C135 Rh7 70.0(4)
C140 C135 Rh7 129.0(6)
C145 C141 C142 106.9(9)
C145 C141 C146 141.3(17)
C142 C141 C146 111.7(16)
C145 C141 Rh8 69.7(5)
C142 C141 Rh8 71.2(5)
C146 C141 Rh8 120.5(9)
C143 C142 C141 107.6(11)
C143 C142 C147 126.6(14)
C141 C142 C147 125.7(13)
C143 C142 Rh8 72.0(6)
C141 C142 Rh8 69.8(6)
C147 C142 Rh8 126.7(9)
C144 C143 C142 112.8(11)
C144 C143 C148 124.7(12)
C142 C143 C148 122.4(12)
C144 C143 Rh8 70.2(6)
C142 C143 Rh8 71.8(6)
C148 C143 Rh8 122.4(8)
C143 C144 C149 127.4(16)
C143 C144 C145 108.5(11)
C149 C144 C145 124.1(16)
C143 C144 Rh8 74.2(6)
C149 C144 Rh8 120.7(9)
C145 C144 Rh8 70.0(6)
C141 C145 C150 125.7(19)
C141 C145 C144 104.1(9)
C150 C145 C144 130.1(18)
C141 C145 Rh8 71.1(5)
C150 C145 Rh8 122.5(8)
C144 C145 Rh8 69.4(5)
F1 C151 F3 109.2(11)
F1 C151 F2 104.9(12)
F3 C151 F2 106.4(11)
F1 C151 S1 114.8(9)
F3 C151 S1 110.6(10)
F2 C151 S1 110.5(9)
F5 C152 F4 109.1(13)
F5 C152 F6 108.9(14)
F4 C152 F6 103.7(12)
F5 C152 S2 113.7(10)
F4 C152 S2 111.3(11)
F6 C152 S2 109.7(10)
F7 C153 F8 107(2)
F7 C153 F9 107.8(14)
F8 C153 F9 97(2)
F7 C153 S3 118(2)
F8 C153 S3 113.1(14)
F9 C153 S3 111.1(15)
O18 S4 O20 112.7(10)
O18 S4 O19 110.4(10)
O20 S4 O19 115.5(10)
O18 S4 C154 109.1(10)
O20 S4 C154 105.6(13)
O19 S4 C154 102.7(12)
F12 C154 F10 107(2)
F12 C154 F11 94(2)
F10 C154 F11 109(2)
F12 C154 S4 119(2)
F10 C154 S4 114.0(16)
F11 C154 S4 112(2)
O21 S5 O22 116.8(19)
O21 S5 O23 116.0(13)
O22 S5 O23 110.9(19)
O21 S5 C156 107.7(11)
O22 S5 C156 102.8(18)
O23 S5 C156 100.3(12)
F15 C156 F13 104.9(16)
F15 C156 F14 103.6(16)
F13 C156 F14 108.0(16)
F15 C156 S5 116.2(14)
F13 C156 S5 112.4(13)
F14 C156 S5 111.0(14)
O25 S6 O26 116.1(11)
O25 S6 O24 115.2(15)
O26 S6 O24 112.2(16)
O25 S6 C158 104.1(12)
O26 S6 C158 104.9(13)
O24 S6 C158 102.5(19)
F18 C158 F16 110(3)
F18 C158 F17 102(2)
F16 C158 F17 102(2)
F18 C158 S6 118(2)
F16 C158 S6 109.4(18)
F17 C158 S6 115.0(19)
O18' S4' O19' 118.6(15)
O18' S4' O20' 104.8(16)
O19' S4' O20' 111.1(14)
O18' S4' C155 112.6(15)
O19' S4' C155 105.4(12)
O20' S4' C155 103.4(11)
F10' C155 F11' 107.5(19)
F10' C155 F12' 108.6(18)
F11' C155 F12' 106(2)
F10' C155 S4' 111.8(19)
F11' C155 S4' 112.2(14)
F12' C155 S4' 110.0(15)
O21' S5' O23' 120.1(16)
O21' S5' O22' 114(2)
O23' S5' O22' 112.6(19)
O21' S5' C157 106.7(14)
O23' S5' C157 103(2)
O22' S5' C157 97(2)
F15' C157 F14' 100(2)
F15' C157 F13' 104(2)
F14' C157 F13' 114(2)
F15' C157 S5' 112.1(16)
F14' C157 S5' 108.3(16)
F13' C157 S5' 117.6(19)
O26' S6' O24' 125.0(17)
O26' S6' O25' 116.3(14)
O24' S6' O25' 110.7(15)
O26' S6' C159 101.5(12)
O24' S6' C159 91(2)
O25' S6' C159 105.9(12)
F17' C159 F18' 107(2)
F17' C159 F16' 103(2)
F18' C159 F16' 100.3(19)
F17' C159 S6' 116.2(19)
F18' C159 S6' 117.0(19)
F16' C159 S6' 111.7(15)

loop_
_geom_bond_atom_site_label_1
_geom_bond_atom_site_label_2
_geom_bond_distance
Rh1 O2 2.092(4)
Rh1 O1 2.105(4)
Rh1 C61 2.133(7)
Rh1 C62 2.144(8)
Rh1 C63 2.145(8)
Rh1 N9 2.146(6)
Rh1 C64 2.149(7)
Rh1 C65 2.150(7)
Rh2 N3 2.067(5)
Rh2 N1 2.101(5)
Rh2 N11 2.108(5)
Rh2 C71 2.132(6)
Rh2 C75 2.163(6)
Rh2 C73 2.165(6)
Rh2 C72 2.166(6)
Rh2 C74 2.191(6)
Rh3 N4 2.062(5)
Rh3 C82 2.106(4)
Rh3 C83 2.106(4)
Rh3 N13 2.113(5)
Rh3 C85' 2.149(4)
Rh3 N2 2.153(5)
Rh3 C81' 2.158(4)
Rh3 C84' 2.179(4)
Rh3 C82' 2.192(4)
Rh3 C83' 2.205(5)
Rh3 C81 2.209(4)
Rh3 C84 2.210(4)
Rh4 O3 2.082(4)
Rh4 C92 2.095(8)
Rh4 O4 2.108(5)
Rh4 C94 2.112(7)
Rh4 N15 2.119(6)
Rh4 C93 2.134(8)
Rh4 C95 2.136(9)
Rh4 C91 2.162(8)
Rh5 C114 2.037(6)
Rh5 C115 2.081(6)
Rh5 O6 2.091(5)
Rh5 C113 2.091(5)
Rh5 O5 2.106(5)
Rh5 C102 2.108(5)
Rh5 C101 2.138(5)
Rh5 N12 2.142(6)
Rh5 C103 2.153(6)
Rh5 C111 2.160(6)
Rh5 C112 2.166(5)
Rh5 C105 2.201(6)
Rh6 N7 2.067(5)
Rh6 N10 2.108(5)
Rh6 N5 2.128(5)
Rh6 C125 2.134(8)
Rh6 C121 2.157(7)
Rh6 C122 2.173(8)
Rh6 C124 2.183(8)
Rh6 C123 2.196(8)
Rh7 N8 2.056(5)
Rh7 N16 2.108(5)
Rh7 C132 2.109(8)
Rh7 N6 2.114(5)
Rh7 C134 2.160(7)
Rh7 C133 2.172(8)
Rh7 C135 2.178(7)
Rh7 C131 2.195(7)
Rh8 C144 2.097(9)
Rh8 O7 2.099(5)
Rh8 O8 2.100(5)
Rh8 C145 2.105(9)
Rh8 C141 2.124(9)
Rh8 N14 2.126(5)
Rh8 C142 2.142(10)
Rh8 C143 2.145(9)
N1 C4 1.322(8)
N1 C1 1.357(7)
N2 C3 1.337(8)
N2 C2 1.340(8)
N3 C5 1.311(8)
N3 O2 1.367(6)
N4 C6 1.304(8)
N4 O4 1.381(6)
N5 C10 1.300(9)
N5 C7 1.364(8)
N6 C9 1.346(8)
N6 C8 1.350(8)
N7 C11 1.296(8)
N7 O6 1.371(7)
N8 C12 1.313(9)
N8 O8 1.368(7)
N9 C13 1.324(10)
N9 C17 1.351(10)
N10 C24 1.320(10)
N10 C20 1.333(9)
N11 C25 1.328(9)
N11 C29 1.345(9)
N12 C36 1.318(10)
N12 C32 1.350(9)
N13 C37 1.337(9)
N13 C41 1.348(9)
N14 C44 1.348(10)
N14 C48 1.352(11)
N15 C49 1.345(11)
N15 C53 1.351(10)
N16 C56 1.345(9)
N16 C60 1.350(9)
O1 C5 1.274(7)
O3 C6 1.295(8)
O5 C11 1.248(8)
O7 C12 1.266(8)
O9 S1 1.471(9)
O10 S1 1.383(11)
O11 S1 1.378(8)
O12 S2 1.414(8)
O13 S2 1.427(12)
O14 S2 1.415(10)
O15 S3 1.431(10)
O16 S3 1.439(12)
O17 S3 1.490(11)
S1 C151 1.738(14)
S2 C152 1.827(15)
S3 C153 1.69(3)
F1 C151 1.310(13)
F2 C151 1.360(15)
F3 C151 1.338(15)
F4 C152 1.303(15)
F5 C152 1.282(17)
F6 C152 1.332(14)
F7 C153 1.29(2)
F8 C153 1.35(3)
F9 C153 1.43(2)
C1 C2 1.401(8)
C1 C5 1.465(8)
C3 C4 1.405(8)
C3 C6 1.437(8)
C7 C8 1.376(9)
C7 C11 1.480(9)
C9 C10 1.395(10)
C9 C12 1.467(10)
C13 C14 1.365(11)
C14 C15 1.401(12)
C15 C16 1.362(12)
C15 C18 1.493(11)
C16 C17 1.383(10)
C18 C19 1.320(12)
C19 C22 1.465(10)
C20 C21 1.359(10)
C21 C22 1.432(11)
C22 C23 1.345(11)
C23 C24 1.365(11)
C25 C26 1.386(10)
C26 C27 1.379(11)
C27 C28 1.399(11)
C27 C30 1.460(9)
C28 C29 1.363(10)
C30 C31 1.327(11)
C31 C34 1.474(10)
C32 C33 1.355(10)
C33 C34 1.410(11)
C34 C35 1.378(12)
C35 C36 1.363(11)
C37 C38 1.373(10)
C38 C39 1.374(12)
C39 C40 1.440(13)
C39 C42 1.480(10)
C40 C41 1.375(10)
C42 C43 1.298(13)
C43 C46 1.499(12)
C44 C45 1.397(11)
C45 C46 1.389(14)
C46 C47 1.363(13)
C47 C48 1.389(11)
C49 C50 1.385(11)
C50 C51 1.414(12)
C51 C52 1.397(12)
C51 C54 1.436(10)
C52 C53 1.376(11)
C54 C55 1.322(11)
C55 C58 1.474(11)
C56 C57 1.376(10)
C57 C58 1.389(11)
C58 C59 1.397(11)
C59 C60 1.382(10)
C61 C65 1.398(11)
C61 C62 1.452(12)
C61 C66 1.523(12)
C62 C63 1.447(13)
C62 C67 1.450(13)
C63 C64 1.401(15)
C63 C68 1.507(16)
C64 C65 1.445(13)
C64 C69 1.501(13)
C65 C70 1.510(14)
C71 C72 1.440(10)
C71 C75 1.443(10)
C71 C76 1.515(10)
C72 C73 1.425(10)
C72 C77 1.507(10)
C73 C74 1.428(10)
C73 C78 1.496(10)
C74 C75 1.420(9)
C74 C79 1.517(10)
C75 C80 1.510(10)
C81 C82 1.424(3)
C81 C85 1.424(3)
C81 C86 1.514(3)
C82 C83 1.424(3)
C82 C87 1.514(3)
C83 C84 1.424(3)
C83 C88 1.514(3)
C84 C85 1.424(3)
C84 C89 1.514(3)
C85 C90 1.514(3)
C81' C85' 1.416(3)
C81' C82' 1.416(3)
C81' C86' 1.505(3)
C82' C83' 1.416(3)
C82' C87' 1.505(3)
C83' C84' 1.416(3)
C83' C88' 1.505(3)
C84' C85' 1.416(3)
C84' C89' 1.505(3)
C85' C90' 1.505(3)
C91 C95 1.367(15)
C91 C92 1.437(16)
C91 C96 1.485(14)
C92 C93 1.444(12)
C92 C97 1.528(15)
C93 C94 1.436(12)
C93 C98 1.477(13)
C94 C95 1.430(13)
C94 C99 1.495(12)
C95 C100 1.522(16)
C101 C105 1.408(3)
C101 C102 1.408(3)
C101 C106 1.497(4)
C102 C103 1.408(3)
C102 C107 1.497(4)
C103 C104 1.408(3)
C103 C108 1.497(4)
C104 C105 1.408(3)
C104 C109 1.497(4)
C105 C110 1.497(4)
C111 C115 1.429(3)
C111 C112 1.429(3)
C111 C116 1.519(4)
C112 C113 1.429(3)
C112 C117 1.519(4)
C113 C114 1.429(3)
C113 C118 1.519(4)
C114 C115 1.429(3)
C114 C119 1.519(4)
C115 C120 1.519(4)
C121 C122 1.433(13)
C121 C125 1.461(12)
C121 C126 1.474(12)
C122 C123 1.455(13)
C122 C127 1.483(14)
C123 C128 1.448(13)
C123 C124 1.451(14)
C124 C125 1.453(13)
C124 C129 1.487(13)
C125 C130 1.460(13)
C131 C135 1.396(12)
C131 C132 1.431(12)
C131 C136 1.515(13)
C132 C133 1.466(13)
C132 C137 1.498(14)
C133 C134 1.424(12)
C133 C138 1.428(12)
C134 C135 1.435(11)
C134 C139 1.496(13)
C135 C140 1.465(12)
C141 C145 1.420(14)
C141 C142 1.423(19)
C141 C146 1.58(2)
C142 C143 1.332(12)
C142 C147 1.59(2)
C143 C144 1.298(15)
C143 C148 1.475(16)
C144 C149 1.46(2)
C144 C145 1.459(18)
C145 C150 1.441(18)
S4 O18 1.430(11)
S4 O20 1.433(17)
S4 O19 1.446(17)
S4 C154 1.763(16)
C154 F12 1.28(3)
C154 F10 1.34(4)
C154 F11 1.58(5)
S5 O21 1.414(18)
S5 O22 1.47(4)
S5 O23 1.492(17)
S5 C156 1.755(16)
C156 F15 1.318(16)
C156 F13 1.324(16)
C156 F14 1.346(17)
S6 O25 1.418(13)
S6 O26 1.426(14)
S6 O24 1.446(16)
S6 C158 1.74(3)
C158 F18 1.32(3)
C158 F16 1.33(3)
C158 F17 1.342(16)
S4' O18' 1.15(4)
S4' O19' 1.39(3)
S4' O20' 1.440(12)
S4' C155 1.80(2)
C155 F10' 1.27(3)
C155 F11' 1.31(2)
C155 F12' 1.35(3)
S5' O21' 1.396(14)
S5' O23' 1.428(17)
S5' O22' 1.433(18)
S5' C157 1.754(16)
C157 F15' 1.322(18)
C157 F14' 1.332(18)
C157 F13' 1.350(18)
S6' O26' 1.345(19)
S6' O24' 1.417(17)
S6' O25' 1.430(19)
S6' C159 1.73(3)
C159 F17' 1.333(19)
C159 F18' 1.334(18)
C159 F16' 1.35(2)
C160 O34 1.349(16)

loop_
_platon_squeeze_void_nr
_platon_squeeze_void_average_x
_platon_squeeze_void_average_y
_platon_squeeze_void_average_z
_platon_squeeze_void_volume
_platon_squeeze_void_count_electrons
1 0.000 0.000 0.000 78.6 4.0
2 0.172 -0.038 0.816 244.1 77.9
3 0.236 0.050 0.321 191.2 41.0
4 0.500 0.015 0.116 2046.9 474.1
5 0.764 -0.050 0.679 191.0 39.8
6 0.828 0.038 0.184 244.1 75.9
7 0.653 0.214 0.567 7.2 -0.4
8 0.653 0.286 0.067 7.2 -0.2
9 0.828 0.462 0.684 244.0 76.8
10 0.236 0.450 0.821 191.1 40.3
11 0.000 0.500 0.500 78.6 5.1
12 0.172 0.538 0.316 244.1 78.0
13 0.764 0.550 0.179 191.1 39.1
14 0.347 0.714 0.933 7.2 0.0
15 0.347 0.786 0.433 7.2 0.1
